data_7247211
loop_
_publ_author_name
'Dogaru, Andreea'
'Apostol, Adrian A.'
'Maxim, Catalin'
'Raduca, Mihai'
'Novikov, Alexander S.'
'Nicolescu, Alina'
'Deleanu, Calin'
'Nica, Simona'
'Andruh, Marius'

_publ_section_title
;
 Halogen bonded supramolecular assemblies constructed from azulene
 derivatives and perfluorinated di-/triiodobenzenes
;
_journal_issue 37
_journal_name_full CrystEngComm
_journal_page_first 5243
_journal_page_last 5261
_journal_paper_doi 10.1039/D3CE00752A
_journal_volume 25
_journal_year 2023
_chemical_formula_moiety 'C6 F3 I3, C12 H8 O2'
_chemical_formula_sum 'C18 H8 F3 I3 O2'
_chemical_formula_weight 693.94
_space_group_crystal_system monoclinic
_space_group_IT_number 14
_space_group_name_Hall '-P 2ybc'
_space_group_name_H-M_alt 'P 1 21/c 1'
_atom_sites_solution_hydrogens geom
_audit_creation_date 2023-08-10
_audit_creation_method
;
Olex2 1.5
(compiled 2023.03.06 svn.rbb2c1857 for OlexSys, GUI svn.r6748)
;
_audit_update_record
;
2023-08-11 deposited with the CCDC.	2023-08-15 downloaded from the CCDC.
;
_cell_angle_alpha 90
_cell_angle_beta 98.227(3)
_cell_angle_gamma 90
_cell_formula_units_Z 32
_cell_length_a 18.2877(5)
_cell_length_b 30.6219(7)
_cell_length_c 28.2054(10)
_cell_measurement_reflns_used 79423
_cell_measurement_temperature 293(2)
_cell_measurement_theta_max 30.1
_cell_measurement_theta_min 2.1
_cell_volume 15632.6(8)
_computing_molecular_graphics 'Olex2 1.5 (Dolomanov et al., 2009)'
_computing_publication_material 'Olex2 1.5 (Dolomanov et al., 2009)'
_computing_structure_refinement 'SHELXL 2018/3 (Sheldrick, 2015)'
_diffrn_ambient_temperature 293(2)
_diffrn_measured_fraction_theta_full 0.973
_diffrn_measured_fraction_theta_max 0.973
_diffrn_measurement_device 'four-circle diffractometer'
_diffrn_measurement_device_type 'XtaLAB Synergy, Single source at offset/far, HyPix'
_diffrn_measurement_method '\w scans'
_diffrn_radiation_type MoK\a
_diffrn_radiation_wavelength 0.71073
_diffrn_reflns_av_R_equivalents 0.0530
_diffrn_reflns_av_unetI/netI 0.0651
_diffrn_reflns_Laue_measured_fraction_full 0.973
_diffrn_reflns_Laue_measured_fraction_max 0.973
_diffrn_reflns_limit_h_max 21
_diffrn_reflns_limit_h_min -17
_diffrn_reflns_limit_k_max 36
_diffrn_reflns_limit_k_min -34
_diffrn_reflns_limit_l_max 28
_diffrn_reflns_limit_l_min -33
_diffrn_reflns_number 82472
_diffrn_reflns_point_group_measured_fraction_full 0.973
_diffrn_reflns_point_group_measured_fraction_max 0.973
_diffrn_reflns_theta_full 25.000
_diffrn_reflns_theta_max 25.000
_diffrn_reflns_theta_min 1.835
_exptl_absorpt_coefficient_mu 4.835
_exptl_absorpt_correction_T_max 0.6234
_exptl_absorpt_correction_T_min 0.5314
_exptl_absorpt_correction_type multi-scan
_exptl_absorpt_process_details
;
CrysAlisPro 1.171.42.73a (Rigaku Oxford Diffraction, 2022)
Empirical absorption correction using spherical harmonics,
implemented in SCALE3 ABSPACK scaling algorithm.
;
_exptl_crystal_colour red
_exptl_crystal_colour_primary red
_exptl_crystal_density_diffrn 2.359
_exptl_crystal_description prism
_exptl_crystal_F_000 10176
_exptl_crystal_size_max 0.17
_exptl_crystal_size_mid 0.11
_exptl_crystal_size_min 0.1
_refine_diff_density_max 1.890
_refine_diff_density_min -1.526
_refine_diff_density_rms 0.162
_refine_ls_extinction_method none
_refine_ls_goodness_of_fit_ref 1.118
_refine_ls_hydrogen_treatment constr
_refine_ls_matrix_type full
_refine_ls_number_parameters 1873
_refine_ls_number_reflns 26802
_refine_ls_number_restraints 7
_refine_ls_restrained_S_all 1.118
_refine_ls_R_factor_all 0.1232
_refine_ls_R_factor_gt 0.0665
_refine_ls_shift/su_max 0.002
_refine_ls_shift/su_mean 0.000
_refine_ls_structure_factor_coef Fsqd
_refine_ls_weighting_details 'w=1/[\s^2^(Fo^2^)+281.2046P] where P=(Fo^2^+2Fc^2^)/3'
_refine_ls_weighting_scheme calc
_refine_ls_wR_factor_gt 0.1390
_refine_ls_wR_factor_ref 0.1725
_reflns_Friedel_coverage 0.000
_reflns_number_gt 14795
_reflns_number_total 26802
_reflns_threshold_expression 'I > 2\s(I)'
_cod_data_source_file d3ce00752a2.cif
_cod_data_source_block crystal5
_cod_depositor_comments
;
Adding full bibliography for 7247205--7247211.cif.

2024-10-18
Z value and formula fixed to values more according to usual
chemical conventions.                 miguel
;
_cod_original_formula_sum 'C144 H64 F24 I24 O16'
_cod_original_formula_weight 5551.55
_cod_original_formula_moiety '8(C6 F3 I3), 8(C12 H8 O2)'
_cod_original_formula_units_Z 4
_cod_database_code 7247211
_shelx_shelxl_version_number 2018/3
_shelx_space_group_comment
;
The symmetry employed for this shelxl refinement is uniquely defined
by the following loop, which should always be used as a source of
symmetry information in preference to the above space-group names.
They are only intended as comments.
;
_olex2_refinement_description
;
1. Fixed Uiso
 At 1.2 times of:
  All C(H) groups
2. Restrained distances
 C129-C130
 1.35 with sigma of 0.003
3. Uiso/Uaniso restraints and constraints
C129 \\sim C97: within 2A with sigma of 0.01 and sigma for terminal atoms of
0.02 within 2A
4.a Aromatic/amide H refined with riding coordinates:
 C129(H129), C105(H105), C61(H61), C57(H57), C30(H30), C77(H77), C14(H14),
 C72(H72), C58(H58), C9(H9), C120(H120), C126(H126), C103(H103), C33(H33),
 C18(H18), C100(H100), C34(H34), C25(H25), C48(H48), C136(H136), C35(H35),
 C98(H98), C79(H79), C97(H97), C68(H68), C127(H127), C62(H62), C119(H119),
 C67(H67), C52(H52), C112(H112), C7(H7), C17(H17), C125(H125), C27(H27),
 C51(H51), C71(H71), C124(H124), C99(H99), C65(H65), C102(H102), C26(H26),
 C36(H36), C104(H104), C15(H15), C11(H11), C139(H139), C95(H95), C16(H16),
 C116(H116), C122(H122), C66(H66), C134(H134), C69(H69), C94(H94), C76(H76),
 C114(H114), C113(H113), C45(H45), C70(H70), C54(H54), C55(H55), C53(H53),
 C115(H115)
;
_olex2_submission_special_instructions 'No special instructions were received'

loop_
_space_group_symop_operation_xyz
'x, y, z'
'-x, y+1/2, -z+1/2'
'-x, -y, -z'
'x, -y-1/2, z-1/2'

loop_
_atom_site_label
_atom_site_type_symbol
_atom_site_fract_x
_atom_site_fract_y
_atom_site_fract_z
_atom_site_U_iso_or_equiv
_atom_site_adp_type
_atom_site_occupancy
_atom_site_site_symmetry_order
_atom_site_calc_flag
_atom_site_refinement_flags_posn
_atom_site_refinement_flags_adp
_atom_site_refinement_flags_occupancy
_atom_site_disorder_assembly
_atom_site_disorder_group
I3 I 0.16533(5) 1.05634(3) 0.32274(4) 0.0440(2) Uani 1 1 d . . . . .
I6 I -0.26453(5) 0.55686(3) 0.30334(4) 0.0449(2) Uani 1 1 d . . . . .
I17 I 0.66800(5) 0.20277(3) 0.33161(4) 0.0446(2) Uani 1 1 d . . . . .
I10 I 0.23387(5) 0.70229(3) 0.29817(4) 0.0464(2) Uani 1 1 d . . . . .
I20 I 1.06373(6) 0.05473(3) 0.44695(4) 0.0492(3) Uani 1 1 d . . . . .
I13 I 0.57160(6) 0.20322(3) 0.45882(4) 0.0515(3) Uani 1 1 d . . . . .
I4 I -0.29202(6) 0.75400(3) 0.29873(4) 0.0541(3) Uani 1 1 d . . . . .
I16 I 0.68706(6) 0.00595(3) 0.31557(4) 0.0544(3) Uani 1 1 d . . . . .
I1 I 0.19151(6) 1.25365(3) 0.32687(4) 0.0545(3) Uani 1 1 d . . . . .
I11 I 0.21260(6) 0.50538(3) 0.31221(4) 0.0548(3) Uani 1 1 d . . . . .
I8 I 0.13514(6) 0.70277(3) 0.42795(4) 0.0554(3) Uani 1 1 d . . . . .
I24 I 0.63920(6) -0.44278(3) 0.43031(4) 0.0563(3) Uani 1 1 d . . . . .
I2 I 0.46347(5) 1.14204(4) 0.32975(4) 0.0571(3) Uani 1 1 d . . . . .
I18 I 0.96170(5) 0.11632(4) 0.32349(4) 0.0586(3) Uani 1 1 d . . . . .
I5 I -0.56231(5) 0.64206(4) 0.30139(4) 0.0590(3) Uani 1 1 d . . . . .
I12 I -0.06026(5) 0.61659(4) 0.30773(4) 0.0582(3) Uani 1 1 d . . . . .
I21 I 1.36230(6) 0.14052(4) 0.46096(4) 0.0630(3) Uani 1 1 d . . . . .
I14 I 0.58397(6) 0.00576(3) 0.44512(5) 0.0624(3) Uani 1 1 d . . . . .
I19 I 1.08999(6) 0.25245(3) 0.45223(5) 0.0621(3) Uani 1 1 d . . . . .
I15 I 0.86360(6) 0.11133(4) 0.45927(5) 0.0660(3) Uani 1 1 d . . . . .
I22 I 0.60835(7) -0.24559(3) 0.42622(5) 0.0657(3) Uani 1 1 d . . . . .
I9 I 0.11699(7) 0.50563(3) 0.44065(5) 0.0674(3) Uani 1 1 d . . . . .
I7 I -0.15632(6) 0.61520(4) 0.44055(5) 0.0758(4) Uani 1 1 d . . . . .
I23 I 0.34298(6) -0.35881(4) 0.43843(5) 0.0782(4) Uani 1 1 d . . . . .
F2 F 0.3378(4) 1.0715(2) 0.3273(3) 0.054(2) Uani 1 1 d . . . . .
F5 F -0.4360(4) 0.5713(2) 0.3030(3) 0.055(2) Uani 1 1 d . . . . .
F4 F -0.4573(5) 0.7237(3) 0.2996(4) 0.063(3) Uani 1 1 d . . . . .
F16 F 0.8385(5) 0.1873(2) 0.3311(4) 0.060(2) Uani 1 1 d . . . . .
F1 F 0.1256(4) 1.1580(2) 0.3241(3) 0.055(2) Uani 1 1 d . . . . .
F11 F 0.0633(4) 0.6873(2) 0.3019(4) 0.059(2) Uani 1 1 d . . . . .
F3 F 0.3583(5) 1.2234(3) 0.3297(4) 0.064(3) Uani 1 1 d . . . . .
F6 F -0.2253(4) 0.6583(2) 0.3024(3) 0.055(2) Uani 1 1 d . . . . .
F18 F 0.8535(5) 0.0355(2) 0.3175(4) 0.063(3) Uani 1 1 d . . . . .
F10 F 0.2757(4) 0.6012(3) 0.3055(4) 0.062(3) Uani 1 1 d . . . . .
F15 F 0.7430(5) 0.1847(3) 0.4638(3) 0.059(2) Uani 1 1 d . . . . .
F17 F 0.6257(4) 0.1019(3) 0.3260(3) 0.057(2) Uani 1 1 d . . . . .
F20 F 1.2558(5) 0.2222(2) 0.4589(4) 0.065(3) Uani 1 1 d . . . . .
F7 F -0.0339(5) 0.6866(3) 0.4363(4) 0.069(3) Uani 1 1 d . . . . .
F13 F 0.5250(4) 0.1030(3) 0.4539(3) 0.056(2) Uani 1 1 d . . . . .
F12 F 0.0470(5) 0.5356(2) 0.3132(4) 0.064(3) Uani 1 1 d . . . . .
F19 F 1.0227(5) 0.1564(3) 0.4496(4) 0.061(2) Uani 1 1 d . . . . .
F9 F 0.1791(5) 0.6022(3) 0.4353(4) 0.068(3) Uani 1 1 d . . . . .
F21 F 1.2363(5) 0.0701(3) 0.4580(4) 0.062(3) Uani 1 1 d . . . . .
F14 F 0.7528(5) 0.0327(3) 0.4517(4) 0.069(3) Uani 1 1 d . . . . .
F23 F 0.4703(5) -0.4289(3) 0.4363(4) 0.070(3) Uani 1 1 d . . . . .
F22 F 0.4450(5) -0.2770(3) 0.4329(4) 0.070(3) Uani 1 1 d . . . . .
F8 F -0.0472(5) 0.5347(3) 0.4441(4) 0.078(3) Uani 1 1 d . . . . .
F24 F 0.6767(5) -0.3409(3) 0.4277(4) 0.066(3) Uani 1 1 d . . . . .
O8 O 0.2767(6) 0.4178(3) 0.3090(5) 0.068(3) Uani 1 1 d . . . . .
O3 O -0.1894(6) 0.4740(3) 0.3041(5) 0.071(4) Uani 1 1 d . . . . .
O4 O 0.1288(6) 0.3414(3) 0.3274(5) 0.066(3) Uani 1 1 d . . . . .
O7 O 0.5931(7) 0.2853(3) 0.3320(5) 0.074(4) Uani 1 1 d . . . . .
O1 O 0.0897(6) 0.9734(3) 0.3163(5) 0.069(3) Uani 1 1 d . . . . .
O16 O 0.9873(8) -0.0272(4) 0.4272(5) 0.082(4) Uani 1 1 d . . . . .
O14 O 0.6236(6) -0.0815(3) 0.3095(5) 0.068(3) Uani 1 1 d . . . . .
C86 C 0.8484(7) 0.1115(4) 0.3236(5) 0.038(3) Uani 1 1 d . . . . .
C88 C 0.7382(7) 0.0671(4) 0.3192(5) 0.034(3) Uani 1 1 d . . . . .
O13 O 0.3078(7) -0.2147(3) 0.2900(5) 0.071(4) Uani 1 1 d . . . . .
O10 O 1.0329(6) 0.3415(4) 0.4423(4) 0.067(3) Uani 1 1 d . . . . .
O2 O -0.2295(6) 0.8412(3) 0.2899(5) 0.070(3) Uani 1 1 d . . . . .
C82 C 1.2496(8) 0.1456(4) 0.4580(5) 0.044(4) Uani 1 1 d . . . . .
O12 O 0.2036(7) -0.2132(3) 0.4117(5) 0.077(4) Uani 1 1 d . . . . .
O15 O 0.6709(6) -0.1580(4) 0.4104(5) 0.070(3) Uani 1 1 d . . . . .
O6 O 0.4978(7) 0.2846(4) 0.4503(5) 0.079(4) Uani 1 1 d . . . . .
C6 C 0.3052(8) 1.1106(4) 0.3263(5) 0.040(3) Uani 1 1 d . . . . .
C56 C -0.3279(7) 0.6138(4) 0.3037(5) 0.038(3) Uani 1 1 d . . . . .
O11 O 0.5215(6) -0.0818(4) 0.4276(5) 0.072(4) Uani 1 1 d . . . . .
O5 O 0.1800(7) 0.4180(4) 0.4276(5) 0.085(4) Uani 1 1 d . . . . .
C41 C 0.1626(7) 0.5672(4) 0.3111(5) 0.038(3) Uani 1 1 d . . . . .
C89 C -0.4486(7) 0.6470(4) 0.3024(5) 0.038(3) Uani 1 1 d . . . . .
C101 C 0.7489(7) 0.1086(5) 0.4576(5) 0.044(4) Uani 1 1 d . . . . .
C128 C -0.4031(7) 0.6111(4) 0.3034(5) 0.038(3) Uani 1 1 d . . . . .
C5 C 0.2290(7) 1.1132(4) 0.3247(5) 0.037(3) Uani 1 1 d . . . . .
O9 O 0.7140(7) 0.4721(4) 0.4258(5) 0.087(4) Uani 1 1 d . . . . .
C42 C 0.0531(7) 0.6119(4) 0.3093(5) 0.039(3) Uani 1 1 d . . . . .
C93 C 0.7296(8) 0.1461(4) 0.3276(5) 0.040(3) Uani 1 1 d . . . . .
C1 C 0.3486(8) 1.1470(4) 0.3276(5) 0.044(4) Uani 1 1 d . . . . .
C38 C -0.2978(8) 0.6546(4) 0.3025(5) 0.041(3) Uani 1 1 d . . . . .
C43 C 0.0891(7) 0.5718(4) 0.3116(5) 0.039(3) Uani 1 1 d . . . . .
C107 C 0.4557(8) -0.3531(4) 0.4360(5) 0.045(4) Uani 1 1 d . . . . .
C135 C 0.5195(8) -0.1287(4) 0.3025(6) 0.043(4) Uani 1 1 d . . . . .
C84 C 1.1288(8) 0.1113(5) 0.4530(5) 0.047(4) Uani 1 1 d . . . . .
C19 C -0.0427(8) 0.6111(5) 0.4412(6) 0.049(4) Uani 1 1 d . . . . .
C3 C 0.2406(9) 1.1928(4) 0.3262(5) 0.042(4) Uani 1 1 d . . . . .
C37 C -0.3408(9) 0.6930(4) 0.3008(5) 0.049(4) Uani 1 1 d . . . . .
C2 C 0.3154(7) 1.1877(4) 0.3276(5) 0.038(3) Uani 1 1 d . . . . .
C129 C 0.2208(7) -0.1118(5) 0.4144(4) 0.042(3) Uani 1 1 d D U . . .
H129 H 0.185363 -0.133825 0.410187 0.051 Uiso 1 1 calc R U . . .
C64 C 0.4432(8) 0.3988(4) 0.3169(5) 0.038(3) Uani 1 1 d . . . . .
C91 C 0.8058(7) 0.1477(4) 0.3274(5) 0.039(3) Uani 1 1 d . . . . .
C83 C 1.2038(7) 0.1097(4) 0.4558(5) 0.042(4) Uani 1 1 d . . . . .
C87 C 0.8127(7) 0.0718(4) 0.3197(5) 0.038(3) Uani 1 1 d . . . . .
C4 C 0.1991(8) 1.1546(4) 0.3252(5) 0.037(3) Uani 1 1 d . . . . .
C92 C 0.6975(7) 0.1054(4) 0.3250(5) 0.040(3) Uani 1 1 d . . . . .
C105 C 0.4939(8) -0.1717(5) 0.2976(5) 0.049(4) Uani 1 1 d . . . . .
H105 H 0.523559 -0.196293 0.296542 0.058 Uiso 1 1 calc R U . . .
C13 C 0.0026(8) 0.8877(4) 0.3062(5) 0.041(3) Uani 1 1 d . . . . .
C50 C 0.3466(8) 0.3983(4) 0.4365(5) 0.044(4) Uani 1 1 d . . . . .
C78 C 0.8242(8) 0.4293(5) 0.4297(6) 0.051(4) Uani 1 1 d . . . . .
C137 C 0.4163(8) -0.1720(4) 0.2944(5) 0.040(3) Uani 1 1 d . . . . .
C1Q C 0.6317(8) 0.1450(4) 0.4581(5) 0.040(3) Uani 1 1 d . . . . .
C1R C 0.7118(8) 0.0694(4) 0.4533(5) 0.044(4) Uani 1 1 d . . . . .
C73 C 0.7993(8) 0.3855(5) 0.4321(5) 0.045(4) Uani 1 1 d . . . . .
C85 C 1.0964(7) 0.1527(4) 0.4525(5) 0.040(3) Uani 1 1 d . . . . .
C39 C 0.1715(8) 0.6464(4) 0.3047(5) 0.043(4) Uani 1 1 d . . . . .
C21 C 0.0741(8) 0.6459(5) 0.4366(6) 0.050(4) Uani 1 1 d . . . . .
C61 C 0.4071(9) 0.3278(4) 0.3214(6) 0.052(4) Uani 1 1 d . . . . .
H61 H 0.377447 0.303147 0.321729 0.063 Uiso 1 1 calc R U . . .
C57 C 0.6082(8) 0.4269(5) 0.3258(6) 0.053(4) Uani 1 1 d . . . . .
H57 H 0.659419 0.429252 0.331019 0.064 Uiso 1 1 calc R U . . .
C22 C 0.1071(8) 0.6051(4) 0.4375(5) 0.045(4) Uani 1 1 d . . . . .
C59 C 0.5087(7) 0.3716(4) 0.3222(5) 0.036(3) Uani 1 1 d . . . . .
C30 C -0.1220(10) 0.4711(5) 0.3066(6) 0.060(5) Uani 1 1 d . . . . .
H30 H -0.096136 0.497137 0.305394 0.072 Uiso 1 1 calc R U . . .
C77 C 0.8998(9) 0.4311(5) 0.4320(6) 0.054(4) Uani 1 1 d . . . . .
H77 H 0.928099 0.456270 0.431944 0.065 Uiso 1 1 calc R U . . .
C60 C 0.4835(8) 0.3276(4) 0.3255(5) 0.041(3) Uani 1 1 d . . . . .
C130 C 0.2902(6) -0.1274(4) 0.4166(5) 0.039(3) Uani 1 1 d D . . . .
C14 C 0.0753(9) 0.8748(5) 0.3107(6) 0.053(4) Uani 1 1 d . . . . .
H14 H 0.109768 0.897274 0.314637 0.064 Uiso 1 1 calc R U . . .
C12 C -0.0638(7) 0.8605(4) 0.2997(5) 0.041(3) Uani 1 1 d . . . . .
C138 C 0.3916(8) -0.1279(4) 0.2966(5) 0.040(3) Uani 1 1 d . . . . .
C40 C 0.2036(7) 0.6049(4) 0.3069(5) 0.040(3) Uani 1 1 d . . . . .
C72 C 0.7320(9) 0.3706(5) 0.4311(5) 0.050(4) Uani 1 1 d . . . . .
H72 H 0.697834 0.393138 0.431002 0.060 Uiso 1 1 calc R U . . .
C132 C 0.4174(7) -0.1282(4) 0.4195(5) 0.042(3) Uani 1 1 d . . . . .
C10 C -0.1254(8) 0.8884(4) 0.2975(5) 0.039(3) Uani 1 1 d . . . . .
C2B C 0.7079(8) 0.1459(4) 0.4597(5) 0.044(4) Uani 1 1 d . . . . .
C58 C 0.5819(7) 0.3847(5) 0.3256(6) 0.047(4) Uani 1 1 d . . . . .
H58 H 0.617140 0.362602 0.328085 0.056 Uiso 1 1 calc R U . . .
C9 C -0.0997(8) 0.9313(4) 0.3034(5) 0.044(4) Uani 1 1 d . . . . .
H9 H -0.129240 0.955891 0.304532 0.053 Uiso 1 1 calc R U . . .
C123 C 0.4575(7) -0.1008(4) 0.3024(5) 0.036(3) Uani 1 1 d . . . . .
C2F C 0.6369(8) 0.0663(4) 0.4516(5) 0.043(3) Uani 1 1 d . . . . .
C120 C 0.8015(9) -0.0693(4) 0.4205(6) 0.052(4) Uani 1 1 d . . . . .
H120 H 0.772628 -0.044325 0.420961 0.062 Uiso 1 1 calc R U . . .
C126 C 0.2907(9) -0.0729(5) 0.2956(6) 0.055(4) Uani 1 1 d . . . . .
H126 H 0.239541 -0.070319 0.292216 0.066 Uiso 1 1 calc R U . . .
C133 C 0.3561(8) -0.1001(4) 0.4206(5) 0.039(3) Uani 1 1 d . . . . .
C44 C 0.0956(7) 0.6478(4) 0.3056(5) 0.040(3) Uani 1 1 d . . . . .
C31 C -0.1025(7) 0.3878(4) 0.3117(5) 0.039(3) Uani 1 1 d . . . . .
C103 C 0.3907(8) -0.1703(4) 0.4151(5) 0.045(4) Uani 1 1 d . . . . .
H103 H 0.419779 -0.195014 0.413423 0.054 Uiso 1 1 calc R U . . .
C33 C -0.1750(8) 0.3738(5) 0.3079(6) 0.047(4) Uani 1 1 d . . . . .
H33 H -0.210011 0.396097 0.304809 0.056 Uiso 1 1 calc R U . . .
C18 C -0.0677(9) 0.8151(5) 0.2950(6) 0.055(4) Uani 1 1 d . . . . .
H18 H -0.114667 0.802853 0.289472 0.066 Uiso 1 1 calc R U . . .
C29 C -0.0786(9) 0.4316(4) 0.3111(6) 0.048(4) Uani 1 1 d . . . . .
C32 C -0.0382(8) 0.3598(4) 0.3168(5) 0.042(3) Uani 1 1 d . . . . .
C100 C 0.3613(9) -0.0543(4) 0.4251(5) 0.052(4) Uani 1 1 d . . . . .
H100 H 0.408615 -0.042492 0.429084 0.062 Uiso 1 1 calc R U . . .
C80 C 1.1388(8) 0.1915(4) 0.4546(5) 0.042(3) Uani 1 1 d . . . . .
C34 C -0.2041(10) 0.3318(5) 0.3081(6) 0.057(4) Uani 1 1 d . . . . .
H34 H -0.255277 0.329821 0.304790 0.068 Uiso 1 1 calc R U . . .
C109 C 0.5751(8) -0.3861(4) 0.4328(5) 0.044(4) Uani 1 1 d . . . . .
C25 C -0.0331(8) 0.3153(4) 0.3208(6) 0.048(4) Uani 1 1 d . . . . .
H25 H 0.014607 0.304000 0.326193 0.057 Uiso 1 1 calc R U . . .
C47 C 0.3863(9) 0.3270(4) 0.4432(5) 0.048(4) Uani 1 1 d . . . . .
C48 C 0.3098(8) 0.3266(5) 0.4402(6) 0.050(4) Uani 1 1 d . . . . .
H48 H 0.280689 0.301836 0.441619 0.060 Uiso 1 1 calc R U . . .
C2X C 0.5989(8) 0.1044(5) 0.4538(6) 0.045(4) Uani 1 1 d . . . . .
C136 C 0.3738(10) -0.2123(5) 0.2904(6) 0.054(4) Uani 1 1 d . . . . .
H136 H 0.399488 -0.238237 0.287901 0.065 Uiso 1 1 calc R U . . .
C8 C -0.0216(8) 0.9314(4) 0.3074(5) 0.044(4) Uani 1 1 d . . . . .
C35 C -0.1662(9) 0.2931(5) 0.3125(6) 0.058(4) Uani 1 1 d . . . . .
H35 H -0.195737 0.268357 0.311927 0.069 Uiso 1 1 calc R U . . .
C63 C 0.3811(8) 0.3713(4) 0.3168(5) 0.042(4) Uani 1 1 d . . . . .
C111 C 0.5621(8) -0.3071(5) 0.4300(5) 0.048(4) Uani 1 1 d . . . . .
C96 C -0.4140(8) 0.6873(4) 0.3018(5) 0.043(3) Uani 1 1 d . . . . .
C98 C 0.2283(10) -0.0327(5) 0.4215(6) 0.060(4) Uani 1 1 d . . . . .
H98 H 0.199701 -0.007776 0.423058 0.072 Uiso 1 1 calc R U . . .
C20 C 0.0010(8) 0.6473(4) 0.4381(5) 0.044(4) Uani 1 1 d . . . . .
C118 C 0.8768(9) -0.0682(4) 0.4231(6) 0.047(4) Uani 1 1 d . . . . .
C79 C 0.7793(11) 0.4685(5) 0.4271(7) 0.069(5) Uani 1 1 d . . . . .
H79 H 0.805006 0.494594 0.426372 0.083 Uiso 1 1 calc R U . . .
C108 C 0.5002(8) -0.3888(4) 0.4355(6) 0.047(4) Uani 1 1 d . . . . .
C97 C 0.1901(10) -0.0708(5) 0.4169(5) 0.056(4) Uani 1 1 d . U . . .
H97 H 0.139019 -0.069118 0.415313 0.067 Uiso 1 1 calc R U . . .
C68 C 0.8711(9) 0.3140(4) 0.4380(6) 0.052(4) Uani 1 1 d . . . . .
H68 H 0.918509 0.302279 0.440915 0.062 Uiso 1 1 calc R U . . .
C127 C 0.3173(8) -0.1160(5) 0.2955(5) 0.048(4) Uani 1 1 d . . . . .
H127 H 0.282802 -0.138369 0.294619 0.057 Uiso 1 1 calc R U . . .
C74 C 0.8668(8) 0.3592(4) 0.4358(5) 0.043(3) Uani 1 1 d . . . . .
C62 C 0.3033(8) 0.3817(5) 0.3126(6) 0.052(4) Uani 1 1 d . . . . .
H62 H 0.270746 0.358346 0.312740 0.063 Uiso 1 1 calc R U . . .
C117 C 0.9019(9) -0.1125(5) 0.4219(6) 0.049(4) Uani 1 1 d . . . . .
C119 C 0.9189(11) -0.0275(5) 0.4261(6) 0.069(5) Uani 1 1 d . . . . .
H119 H 0.894013 -0.001126 0.427149 0.082 Uiso 1 1 calc R U . . .
C67 C 0.4384(8) 0.4434(4) 0.3117(6) 0.049(4) Uani 1 1 d . . . . .
H67 H 0.390925 0.455012 0.306575 0.058 Uiso 1 1 calc R U . . .
C52 C 0.4002(11) 0.4742(6) 0.4327(7) 0.078(6) Uani 1 1 d . . . . .
H52 H 0.387881 0.503549 0.428809 0.093 Uiso 1 1 calc R U . . .
C112 C 0.8324(9) -0.1846(4) 0.4142(5) 0.051(4) Uani 1 1 d . . . . .
H112 H 0.785328 -0.196796 0.410488 0.061 Uiso 1 1 calc R U . . .
C81 C 1.2137(7) 0.1867(5) 0.4564(6) 0.045(4) Uani 1 1 d . . . . .
C7 C 0.0216(9) 0.9716(5) 0.3128(6) 0.061(5) Uani 1 1 d . . . . .
H7 H -0.004019 0.997740 0.313651 0.073 Uiso 1 1 calc R U . . .
C121 C 0.7725(8) -0.1109(4) 0.4173(5) 0.042(3) Uani 1 1 d . . . . .
C17 C -0.0086(10) 0.7865(5) 0.2977(7) 0.072(6) Uani 1 1 d . . . . .
H17 H -0.022186 0.757302 0.293720 0.086 Uiso 1 1 calc R U . . .
C125 C 0.4034(9) -0.0266(5) 0.3062(7) 0.063(5) Uani 1 1 d . . . . .
H125 H 0.417373 0.002468 0.310463 0.075 Uiso 1 1 calc R U . . .
C106 C 0.4884(8) -0.3131(5) 0.4326(6) 0.053(4) Uani 1 1 d . . . . .
C27 C -0.0021(9) 0.4313(4) 0.3145(6) 0.048(4) Uani 1 1 d . . . . .
H27 H 0.027262 0.456047 0.313749 0.058 Uiso 1 1 calc R U . . .
C23 C 0.0663(8) 0.5676(4) 0.4424(6) 0.049(4) Uani 1 1 d . . . . .
C75 C 0.9268(9) 0.3876(5) 0.4346(6) 0.051(4) Uani 1 1 d . . . . .
C51 C 0.3430(9) 0.4445(5) 0.4311(6) 0.060(4) Uani 1 1 d . . . . .
H51 H 0.295722 0.456284 0.425810 0.072 Uiso 1 1 calc R U . . .
C131 C 0.3150(9) -0.1706(4) 0.4133(6) 0.051(4) Uani 1 1 d . . . . .
C71 C 0.6996(8) 0.3311(6) 0.4301(7) 0.073(6) Uani 1 1 d . . . . .
H71 H 0.648324 0.330368 0.427375 0.088 Uiso 1 1 calc R U . . .
C124 C 0.4609(8) -0.0559(4) 0.3070(5) 0.048(4) Uani 1 1 d . . . . .
H124 H 0.508077 -0.043843 0.311270 0.057 Uiso 1 1 calc R U . . .
C99 C 0.3041(10) -0.0253(5) 0.4242(6) 0.055(4) Uani 1 1 d . . . . .
H99 H 0.317944 0.003899 0.425570 0.067 Uiso 1 1 calc R U . . .
C65 C 0.4952(9) 0.4727(5) 0.3133(7) 0.061(5) Uani 1 1 d . . . . .
H65 H 0.480619 0.501712 0.309613 0.073 Uiso 1 1 calc R U . . .
C102 C 0.4939(9) -0.1173(5) 0.4229(6) 0.057(4) Uani 1 1 d . . . . .
H102 H 0.526150 -0.140524 0.421344 0.068 Uiso 1 1 calc R U . . .
C26 C 0.1019(9) 0.3773(5) 0.3237(6) 0.052(4) Uani 1 1 d . . . . .
H26 H 0.134493 0.400659 0.323880 0.063 Uiso 1 1 calc R U . . .
C24 C -0.0061(9) 0.5702(5) 0.4428(6) 0.051(4) Uani 1 1 d . . . . .
C36 C -0.0894(9) 0.2849(4) 0.3178(6) 0.059(5) Uani 1 1 d . . . . .
H36 H -0.075156 0.255697 0.319407 0.071 Uiso 1 1 calc R U . . .
C104 C 0.5277(10) 0.2882(5) 0.3298(6) 0.058(4) Uani 1 1 d . . . . .
H104 H 0.502044 0.262147 0.331049 0.070 Uiso 1 1 calc R U . . .
C15 C 0.1052(9) 0.8325(5) 0.3101(6) 0.060(5) Uani 1 1 d . . . . .
H15 H 0.156380 0.830544 0.313449 0.072 Uiso 1 1 calc R U . . .
C11 C -0.2029(8) 0.8780(5) 0.2943(6) 0.052(4) Uani 1 1 d . . . . .
H11 H -0.235455 0.901108 0.295763 0.063 Uiso 1 1 calc R U . . .
C139 C 0.3284(10) -0.0340(5) 0.3000(6) 0.063(5) Uani 1 1 d . . . . .
H139 H 0.299134 -0.009050 0.298486 0.075 Uiso 1 1 calc R U . . .
C110 C 0.6049(8) -0.3452(4) 0.4307(5) 0.041(3) Uani 1 1 d . . . . .
C95 C 0.4310(11) 0.2873(5) 0.4469(7) 0.068(5) Uani 1 1 d . . . . .
H95 H 0.405286 0.261017 0.446528 0.081 Uiso 1 1 calc R U . . .
C16 C 0.0663(10) 0.7934(5) 0.3051(7) 0.065(5) Uani 1 1 d . . . . .
H16 H 0.095187 0.768267 0.306977 0.078 Uiso 1 1 calc R U . . .
C46 C 0.2825(9) 0.3717(5) 0.4343(5) 0.051(4) Uani 1 1 d . . . . .
C49 C 0.4120(9) 0.3708(4) 0.4401(6) 0.050(4) Uani 1 1 d . . . . .
C116 C 0.9752(9) -0.1258(6) 0.4269(6) 0.061(4) Uani 1 1 d . . . . .
H116 H 1.010718 -0.103812 0.430490 0.073 Uiso 1 1 calc R U . . .
C122 C 0.6983(10) -0.1229(6) 0.4136(5) 0.057(4) Uani 1 1 d . . . . .
H122 H 0.665299 -0.099845 0.413784 0.069 Uiso 1 1 calc R U . . .
C66 C 0.5717(11) 0.4661(5) 0.3196(6) 0.067(5) Uani 1 1 d . . . . .
H66 H 0.600920 0.490910 0.319626 0.081 Uiso 1 1 calc R U . . .
C134 C 0.5975(9) -0.1183(5) 0.3058(6) 0.054(4) Uani 1 1 d . . . . .
H134 H 0.630112 -0.141516 0.304983 0.065 Uiso 1 1 calc R U . . .
C69 C 0.8136(10) 0.2837(5) 0.4364(6) 0.063(5) Uani 1 1 d . . . . .
H69 H 0.828468 0.254664 0.437855 0.076 Uiso 1 1 calc R U . . .
C4G C 0.8358(8) -0.1402(4) 0.4176(5) 0.042(3) Uani 1 1 d . . . . .
C28 C 0.0244(8) 0.3881(4) 0.3191(6) 0.045(4) Uani 1 1 d . . . . .
C94 C 0.2699(11) -0.2108(5) 0.4117(6) 0.064(5) Uani 1 1 d . . . . .
H94 H 0.295024 -0.237130 0.410403 0.077 Uiso 1 1 calc R U . . .
C76 C 1.0062(8) 0.3772(5) 0.4385(6) 0.053(4) Uani 1 1 d . . . . .
H76 H 1.038513 0.400572 0.437815 0.063 Uiso 1 1 calc R U . . .
C114 C 0.9669(11) -0.2055(6) 0.4219(7) 0.073(5) Uani 1 1 d . . . . .
H114 H 0.997118 -0.230000 0.422411 0.088 Uiso 1 1 calc R U . . .
C113 C 0.8910(11) -0.2140(5) 0.4157(7) 0.073(5) Uani 1 1 d . . . . .
H113 H 0.877716 -0.243265 0.412021 0.087 Uiso 1 1 calc R U . . .
C45 C 0.2076(10) 0.3823(6) 0.4325(7) 0.069(5) Uani 1 1 d . . . . .
H45 H 0.175567 0.359193 0.435383 0.082 Uiso 1 1 calc R U . . .
C70 C 0.7380(11) 0.2900(6) 0.4330(6) 0.070(5) Uani 1 1 d . . . . .
H70 H 0.709017 0.265021 0.432612 0.084 Uiso 1 1 calc R U . . .
C54 C 0.5151(10) 0.4259(6) 0.4426(7) 0.066(5) Uani 1 1 d . . . . .
H54 H 0.565988 0.428182 0.443756 0.079 Uiso 1 1 calc R U . . .
C55 C 0.4833(10) 0.3843(5) 0.4438(6) 0.061(5) Uani 1 1 d . . . . .
H55 H 0.517575 0.361630 0.447846 0.073 Uiso 1 1 calc R U . . .
C53 C 0.4729(11) 0.4636(7) 0.4396(7) 0.077(6) Uani 1 1 d . . . . .
H53 H 0.502535 0.488381 0.443421 0.092 Uiso 1 1 calc R U . . .
C115 C 1.0012(10) -0.1684(6) 0.4271(7) 0.071(5) Uani 1 1 d . . . . .
H115 H 1.052384 -0.170776 0.431715 0.085 Uiso 1 1 calc R U . . .

loop_
_atom_site_aniso_label
_atom_site_aniso_U_11
_atom_site_aniso_U_22
_atom_site_aniso_U_33
_atom_site_aniso_U_23
_atom_site_aniso_U_13
_atom_site_aniso_U_12
I3 0.0357(5) 0.0332(5) 0.0649(7) 0.0017(4) 0.0129(5) -0.0070(4)
I6 0.0356(5) 0.0335(5) 0.0676(7) -0.0001(4) 0.0136(5) 0.0076(4)
I17 0.0378(5) 0.0329(5) 0.0646(7) -0.0006(4) 0.0126(5) 0.0079(4)
I10 0.0366(5) 0.0327(5) 0.0714(7) -0.0009(4) 0.0132(5) -0.0076(4)
I20 0.0441(6) 0.0405(5) 0.0645(7) -0.0013(4) 0.0131(5) -0.0091(4)
I13 0.0478(6) 0.0406(5) 0.0672(7) 0.0036(5) 0.0126(5) 0.0128(4)
I4 0.0548(7) 0.0319(5) 0.0786(8) -0.0026(5) 0.0199(5) -0.0099(4)
I16 0.0560(7) 0.0326(5) 0.0774(8) -0.0006(5) 0.0191(6) -0.0078(4)
I1 0.0564(7) 0.0320(5) 0.0789(8) 0.0018(5) 0.0223(6) 0.0091(4)
I11 0.0553(7) 0.0326(5) 0.0796(8) 0.0018(5) 0.0206(6) 0.0088(4)
I8 0.0458(6) 0.0431(6) 0.0791(8) -0.0018(5) 0.0145(5) -0.0116(4)
I24 0.0474(6) 0.0441(6) 0.0801(8) -0.0018(5) 0.0187(5) 0.0095(5)
I2 0.0265(5) 0.0782(7) 0.0665(8) -0.0017(6) 0.0065(5) -0.0032(5)
I18 0.0270(5) 0.0795(8) 0.0699(8) 0.0023(6) 0.0085(5) 0.0024(5)
I5 0.0264(5) 0.0744(7) 0.0771(8) 0.0032(6) 0.0102(5) 0.0023(5)
I12 0.0268(5) 0.0741(7) 0.0745(8) -0.0030(6) 0.0097(5) -0.0017(5)
I21 0.0317(6) 0.0847(8) 0.0727(8) -0.0036(6) 0.0075(5) 0.0016(5)
I14 0.0590(7) 0.0418(6) 0.0888(9) -0.0069(5) 0.0190(6) -0.0143(5)
I19 0.0635(7) 0.0387(6) 0.0881(9) 0.0032(5) 0.0242(6) 0.0115(5)
I15 0.0302(6) 0.0891(8) 0.0805(9) -0.0022(6) 0.0140(5) -0.0017(5)
I22 0.0666(8) 0.0408(6) 0.0920(9) -0.0048(5) 0.0193(6) -0.0097(5)
I9 0.0716(8) 0.0417(6) 0.0928(9) 0.0012(5) 0.0257(7) 0.0097(5)
I7 0.0350(6) 0.0951(9) 0.0996(10) -0.0074(7) 0.0175(6) -0.0061(6)
I23 0.0375(7) 0.0898(9) 0.1113(11) 0.0009(8) 0.0237(7) 0.0032(6)
F2 0.037(5) 0.033(4) 0.091(7) -0.002(4) 0.011(4) 0.012(3)
F5 0.039(5) 0.030(4) 0.098(7) 0.005(4) 0.014(5) -0.008(3)
F4 0.043(5) 0.039(5) 0.108(8) 0.001(5) 0.012(5) 0.015(4)
F16 0.040(5) 0.033(4) 0.106(8) 0.003(4) 0.008(5) -0.004(4)
F1 0.033(5) 0.045(5) 0.090(7) 0.002(4) 0.021(4) 0.009(4)
F11 0.039(5) 0.033(4) 0.104(8) -0.001(4) 0.009(5) 0.004(4)
F3 0.043(5) 0.038(5) 0.110(8) 0.003(5) 0.012(5) -0.015(4)
F6 0.026(5) 0.045(5) 0.100(7) -0.001(4) 0.024(4) -0.003(3)
F18 0.050(6) 0.035(5) 0.106(8) -0.009(4) 0.016(5) 0.015(4)
F10 0.030(5) 0.047(5) 0.112(8) -0.004(5) 0.021(5) -0.002(4)
F15 0.051(6) 0.044(5) 0.083(7) 0.005(4) 0.009(5) -0.014(4)
F17 0.026(5) 0.052(5) 0.098(7) 0.006(5) 0.022(4) -0.002(4)
F20 0.061(6) 0.034(5) 0.102(8) -0.003(4) 0.022(5) -0.019(4)
F7 0.050(6) 0.041(5) 0.118(9) 0.002(5) 0.017(5) 0.008(4)
F13 0.025(4) 0.057(5) 0.085(7) 0.007(4) 0.006(4) -0.001(4)
F12 0.053(6) 0.035(5) 0.108(8) 0.001(4) 0.027(5) -0.013(4)
F19 0.037(5) 0.052(5) 0.098(7) -0.007(5) 0.021(5) 0.002(4)
F9 0.043(6) 0.052(5) 0.116(9) -0.001(5) 0.033(5) -0.003(4)
F21 0.040(5) 0.040(5) 0.105(8) -0.008(5) 0.009(5) 0.006(4)
F14 0.051(6) 0.048(5) 0.109(8) -0.009(5) 0.018(5) 0.013(4)
F23 0.047(6) 0.042(5) 0.125(9) -0.006(5) 0.024(5) -0.009(4)
F22 0.054(6) 0.036(5) 0.122(9) -0.006(5) 0.020(5) 0.017(4)
F8 0.060(6) 0.053(6) 0.126(9) -0.004(5) 0.030(6) -0.024(5)
F24 0.034(5) 0.059(6) 0.111(8) 0.000(5) 0.026(5) -0.007(4)
O8 0.046(7) 0.047(7) 0.110(10) 0.003(6) 0.008(6) 0.014(5)
O3 0.046(7) 0.043(6) 0.123(11) 0.005(6) 0.001(7) 0.018(5)
O4 0.040(7) 0.043(6) 0.115(10) 0.000(6) 0.010(6) 0.013(5)
O7 0.054(8) 0.049(7) 0.120(11) -0.003(6) 0.014(7) 0.028(6)
O1 0.043(7) 0.046(6) 0.117(11) 0.003(6) 0.007(6) -0.019(5)
O16 0.083(10) 0.059(8) 0.105(11) -0.006(7) 0.014(8) -0.043(7)
O14 0.045(7) 0.049(7) 0.110(10) -0.004(6) 0.004(6) -0.019(5)
C86 0.028(7) 0.046(8) 0.041(9) 0.003(6) 0.008(6) 0.003(6)
C88 0.026(7) 0.019(6) 0.059(9) 0.000(6) 0.010(6) -0.001(5)
O13 0.049(8) 0.049(7) 0.115(11) 0.005(6) 0.014(7) -0.023(5)
O10 0.051(7) 0.055(7) 0.091(9) -0.002(6) 0.001(6) 0.009(6)
O2 0.042(7) 0.048(7) 0.118(11) -0.001(6) 0.004(6) -0.018(5)
C82 0.039(8) 0.042(8) 0.049(9) -0.005(6) 0.003(7) -0.018(6)
O12 0.057(8) 0.044(7) 0.131(12) 0.002(6) 0.017(7) -0.015(6)
O15 0.044(7) 0.062(8) 0.107(10) 0.012(7) 0.021(6) -0.011(6)
O6 0.055(8) 0.068(8) 0.113(11) 0.012(7) 0.009(7) 0.024(6)
C6 0.036(8) 0.028(7) 0.053(10) 0.000(6) 0.001(7) 0.002(6)
C56 0.024(7) 0.035(7) 0.055(10) 0.006(6) 0.008(6) -0.004(5)
O11 0.043(7) 0.047(7) 0.124(11) -0.005(6) 0.009(7) -0.017(5)
O5 0.062(9) 0.067(8) 0.129(12) -0.001(8) 0.019(8) 0.019(7)
C41 0.030(8) 0.021(6) 0.066(10) -0.003(6) 0.016(7) 0.000(5)
C89 0.031(8) 0.034(7) 0.050(9) 0.002(6) 0.008(6) -0.003(6)
C101 0.029(8) 0.047(9) 0.058(10) 0.004(7) 0.013(7) 0.006(6)
C128 0.032(8) 0.030(7) 0.052(9) 0.003(6) 0.008(7) -0.006(6)
C5 0.024(7) 0.043(8) 0.049(9) 0.004(6) 0.018(6) -0.008(6)
O9 0.056(9) 0.062(8) 0.140(13) -0.017(8) 0.004(8) 0.028(6)
C42 0.024(7) 0.043(8) 0.050(9) -0.001(6) 0.011(6) 0.001(6)
C93 0.044(9) 0.021(7) 0.056(10) 0.007(6) 0.015(7) 0.004(6)
C1 0.029(8) 0.047(9) 0.058(10) 0.000(7) 0.009(7) 0.001(6)
C38 0.038(9) 0.040(8) 0.047(9) 0.000(6) 0.014(7) 0.001(6)
C43 0.035(8) 0.027(7) 0.054(10) 0.001(6) 0.009(7) -0.005(6)
C107 0.042(9) 0.040(8) 0.052(10) -0.001(7) 0.003(7) 0.005(6)
C135 0.034(8) 0.028(7) 0.069(11) -0.001(6) 0.014(7) -0.005(6)
C84 0.046(9) 0.046(9) 0.049(10) -0.004(7) 0.008(7) -0.002(7)
C19 0.040(9) 0.048(9) 0.060(11) -0.004(7) 0.009(7) -0.006(7)
C3 0.062(10) 0.030(7) 0.033(8) -0.008(6) 0.010(7) 0.005(7)
C37 0.074(12) 0.023(7) 0.052(10) -0.002(6) 0.019(8) -0.008(7)
C2 0.026(8) 0.039(8) 0.050(9) -0.003(6) 0.009(6) 0.003(6)
C129 0.059(8) 0.052(7) 0.013(6) -0.001(5) -0.008(6) 0.028(6)
C64 0.035(8) 0.034(7) 0.047(9) 0.002(6) 0.007(6) 0.003(6)
C91 0.028(8) 0.042(8) 0.050(9) 0.003(6) 0.009(6) -0.001(6)
C83 0.028(8) 0.036(8) 0.065(11) -0.007(7) 0.016(7) -0.005(6)
C87 0.034(8) 0.036(8) 0.045(9) 0.001(6) 0.012(6) 0.011(6)
C4 0.034(8) 0.035(8) 0.043(9) -0.002(6) 0.008(6) 0.003(6)
C92 0.029(8) 0.038(8) 0.053(10) 0.001(6) 0.006(7) -0.008(6)
C105 0.050(10) 0.038(8) 0.061(11) 0.000(7) 0.015(8) -0.006(7)
C13 0.034(8) 0.033(7) 0.055(10) -0.001(6) 0.006(7) -0.005(6)
C50 0.038(8) 0.042(8) 0.052(10) 0.002(7) 0.006(7) -0.001(6)
C78 0.029(8) 0.047(9) 0.080(12) 0.001(8) 0.016(8) 0.004(6)
C137 0.043(9) 0.026(7) 0.053(10) -0.001(6) 0.011(7) -0.007(6)
C1Q 0.045(9) 0.034(7) 0.042(9) 0.003(6) 0.011(7) 0.008(6)
C1R 0.042(9) 0.030(7) 0.059(10) 0.000(6) 0.000(7) 0.005(6)
C73 0.037(9) 0.045(8) 0.052(10) -0.006(7) 0.001(7) 0.002(7)
C85 0.029(8) 0.041(8) 0.051(9) 0.002(6) 0.003(7) 0.003(6)
C39 0.046(9) 0.014(6) 0.070(11) 0.001(6) 0.010(8) 0.002(5)
C21 0.043(10) 0.041(8) 0.067(11) -0.009(7) 0.012(8) -0.004(7)
C61 0.056(11) 0.027(8) 0.073(12) -0.004(7) 0.006(8) 0.003(7)
C57 0.032(8) 0.046(9) 0.078(12) 0.005(8) -0.004(8) -0.006(7)
C22 0.045(9) 0.041(8) 0.053(10) 0.000(7) 0.018(7) 0.000(7)
C59 0.033(8) 0.029(7) 0.046(9) 0.002(6) 0.008(6) 0.004(5)
C30 0.056(11) 0.025(8) 0.097(14) 0.001(8) 0.007(9) 0.002(7)
C77 0.058(11) 0.047(9) 0.060(11) -0.004(7) 0.017(8) 0.006(7)
C60 0.035(8) 0.031(7) 0.059(10) 0.002(6) 0.012(7) -0.004(6)
C130 0.049(9) 0.038(8) 0.031(8) 0.001(6) 0.008(6) -0.010(6)
C14 0.051(10) 0.040(9) 0.072(12) 0.001(7) 0.018(8) -0.001(7)
C12 0.027(7) 0.028(7) 0.065(10) 0.000(6) 0.005(7) 0.003(5)
C138 0.039(8) 0.034(7) 0.046(9) 0.000(6) 0.004(7) -0.008(6)
C40 0.023(7) 0.042(8) 0.059(10) 0.000(7) 0.017(7) -0.003(6)
C72 0.068(12) 0.043(8) 0.040(9) -0.013(6) 0.014(8) -0.008(8)
C132 0.028(8) 0.037(8) 0.060(10) -0.001(6) -0.004(7) 0.003(6)
C10 0.035(8) 0.036(8) 0.047(9) 0.003(6) 0.005(6) 0.003(6)
C2B 0.042(9) 0.042(8) 0.050(10) 0.004(7) 0.010(7) -0.014(7)
C58 0.024(7) 0.043(8) 0.071(11) 0.011(7) 0.001(7) 0.005(6)
C9 0.039(9) 0.031(7) 0.066(11) -0.002(6) 0.018(7) -0.005(6)
C123 0.035(8) 0.032(7) 0.040(8) -0.001(6) 0.007(6) -0.004(6)
C2F 0.035(8) 0.043(8) 0.053(10) -0.013(7) 0.009(7) 0.000(6)
C120 0.065(11) 0.028(8) 0.062(11) 0.001(6) 0.005(8) 0.001(7)
C126 0.036(9) 0.066(11) 0.061(11) 0.001(8) 0.005(7) 0.013(8)
C133 0.038(8) 0.029(7) 0.051(9) -0.001(6) 0.008(7) -0.004(6)
C44 0.023(7) 0.034(8) 0.062(10) 0.000(6) 0.000(7) -0.003(6)
C31 0.036(8) 0.029(7) 0.053(9) 0.002(6) 0.011(7) 0.002(6)
C103 0.044(9) 0.038(8) 0.052(10) 0.000(6) 0.005(7) 0.007(6)
C33 0.027(8) 0.044(8) 0.068(11) 0.002(7) 0.006(7) -0.001(6)
C18 0.047(10) 0.037(8) 0.084(13) -0.004(8) 0.016(8) 0.000(7)
C29 0.055(10) 0.028(7) 0.061(10) -0.002(6) 0.006(8) 0.003(6)
C32 0.037(8) 0.031(7) 0.056(10) 0.003(6) 0.005(7) -0.005(6)
C100 0.057(10) 0.034(8) 0.060(10) -0.001(7) -0.004(8) 0.004(7)
C80 0.049(9) 0.038(8) 0.040(9) 0.002(6) 0.009(7) 0.000(6)
C34 0.057(11) 0.039(9) 0.076(12) 0.000(8) 0.015(9) -0.003(7)
C109 0.044(9) 0.032(7) 0.059(10) 0.005(6) 0.020(7) 0.005(6)
C25 0.044(9) 0.025(7) 0.073(11) 0.003(6) 0.009(8) -0.003(6)
C47 0.057(10) 0.027(7) 0.057(10) 0.016(6) 0.006(8) -0.002(6)
C48 0.038(9) 0.036(8) 0.077(12) -0.008(7) 0.016(8) -0.001(6)
C2X 0.031(8) 0.046(9) 0.064(11) 0.007(7) 0.028(7) 0.000(6)
C136 0.066(12) 0.033(8) 0.063(11) -0.012(7) 0.006(9) -0.008(7)
C8 0.041(9) 0.032(7) 0.059(10) -0.004(6) 0.015(7) -0.014(6)
C35 0.053(10) 0.045(9) 0.073(12) 0.000(8) 0.003(8) -0.021(8)
C63 0.039(8) 0.028(7) 0.059(10) 0.009(6) 0.005(7) 0.005(6)
C111 0.043(9) 0.057(10) 0.049(10) 0.002(7) 0.019(7) -0.008(7)
C96 0.041(9) 0.037(8) 0.053(10) 0.000(6) 0.013(7) 0.003(6)
C98 0.075(13) 0.041(9) 0.064(12) -0.002(7) 0.009(9) 0.012(8)
C20 0.039(9) 0.035(8) 0.060(10) -0.004(6) 0.009(7) -0.002(6)
C118 0.054(10) 0.027(7) 0.059(10) -0.002(6) 0.008(8) -0.011(6)
C79 0.064(13) 0.049(10) 0.090(14) -0.008(9) -0.005(10) 0.025(9)
C108 0.036(8) 0.039(8) 0.073(11) -0.001(7) 0.028(8) 0.008(6)
C97 0.060(8) 0.063(8) 0.043(7) 0.001(6) 0.000(7) 0.027(7)
C68 0.055(10) 0.037(8) 0.063(11) -0.002(7) 0.008(8) -0.001(7)
C127 0.036(9) 0.043(8) 0.064(11) -0.008(7) 0.008(7) -0.019(7)
C74 0.033(8) 0.033(7) 0.061(10) 0.000(6) 0.001(7) -0.006(6)
C62 0.032(8) 0.041(9) 0.084(13) 0.007(8) 0.009(8) 0.000(7)
C117 0.056(10) 0.042(9) 0.053(10) -0.008(7) 0.015(8) -0.003(7)
C119 0.080(14) 0.053(10) 0.076(13) -0.012(8) 0.022(10) -0.038(9)
C67 0.033(8) 0.031(8) 0.080(12) -0.003(7) 0.004(7) 0.009(6)
C52 0.071(14) 0.042(10) 0.122(18) 0.006(10) 0.018(12) -0.019(9)
C112 0.064(11) 0.031(8) 0.056(10) 0.003(6) 0.007(8) -0.007(7)
C81 0.022(7) 0.051(9) 0.063(11) -0.007(7) 0.012(7) 0.000(6)
C7 0.054(11) 0.032(8) 0.097(14) -0.005(8) 0.009(9) -0.009(7)
C121 0.041(8) 0.033(7) 0.050(9) 0.009(6) -0.003(7) -0.005(6)
C17 0.062(12) 0.028(8) 0.125(17) -0.013(9) 0.009(11) 0.011(7)
C125 0.052(11) 0.034(8) 0.100(15) -0.006(8) 0.006(9) 0.007(7)
C106 0.043(9) 0.040(8) 0.076(12) 0.002(7) 0.008(8) 0.023(7)
C27 0.052(10) 0.034(8) 0.063(11) 0.005(7) 0.020(8) -0.001(7)
C23 0.047(10) 0.019(7) 0.082(12) 0.001(6) 0.011(8) -0.001(6)
C75 0.049(10) 0.044(9) 0.060(11) -0.005(7) 0.009(8) -0.001(7)
C51 0.042(10) 0.058(10) 0.081(13) 0.003(8) 0.013(8) 0.015(8)
C131 0.063(11) 0.031(8) 0.059(11) -0.006(7) 0.004(8) -0.006(7)
C71 0.014(8) 0.099(15) 0.111(16) 0.007(12) 0.022(9) -0.004(8)
C124 0.041(9) 0.038(8) 0.064(11) -0.003(7) 0.007(7) -0.001(6)
C99 0.069(12) 0.029(8) 0.069(12) 0.008(7) 0.010(9) 0.003(7)
C65 0.042(10) 0.031(8) 0.112(15) -0.003(8) 0.021(9) 0.004(7)
C102 0.058(11) 0.049(10) 0.060(11) -0.015(8) -0.004(8) 0.008(8)
C26 0.044(9) 0.040(9) 0.072(12) -0.003(7) 0.006(8) -0.004(7)
C24 0.052(10) 0.041(9) 0.061(11) -0.002(7) 0.014(8) -0.007(7)
C36 0.056(11) 0.024(8) 0.097(14) 0.000(7) 0.013(9) 0.007(7)
C104 0.061(12) 0.030(8) 0.083(13) 0.002(7) 0.007(9) 0.016(7)
C15 0.037(9) 0.048(10) 0.097(14) 0.007(9) 0.017(9) 0.019(7)
C11 0.036(9) 0.048(9) 0.073(12) 0.000(8) 0.007(8) 0.008(7)
C139 0.078(13) 0.038(9) 0.074(12) 0.003(8) 0.017(10) 0.026(9)
C110 0.043(9) 0.034(8) 0.050(9) -0.006(6) 0.018(7) -0.008(6)
C95 0.080(14) 0.042(9) 0.080(14) -0.001(8) 0.009(11) 0.013(9)
C16 0.063(12) 0.042(9) 0.092(14) 0.004(8) 0.011(10) 0.023(8)
C46 0.053(10) 0.064(10) 0.037(9) -0.007(7) 0.010(7) -0.029(8)
C49 0.057(11) 0.033(8) 0.058(10) 0.003(7) 0.006(8) 0.001(7)
C116 0.046(10) 0.067(11) 0.070(12) -0.010(9) 0.011(8) -0.009(8)
C122 0.071(12) 0.061(11) 0.043(10) 0.003(7) 0.016(8) -0.014(9)
C66 0.083(14) 0.030(9) 0.089(14) -0.008(8) 0.016(11) -0.028(8)
C134 0.048(10) 0.044(9) 0.071(12) -0.010(8) 0.010(8) 0.000(7)
C69 0.062(12) 0.045(9) 0.082(13) 0.000(8) 0.007(9) -0.022(8)
C4G 0.049(9) 0.032(7) 0.045(9) 0.006(6) 0.006(7) -0.004(6)
C28 0.041(9) 0.029(7) 0.064(11) 0.006(6) 0.000(7) -0.003(6)
C94 0.066(13) 0.045(10) 0.080(13) -0.010(8) 0.002(10) -0.006(8)
C76 0.032(8) 0.050(10) 0.079(12) -0.009(8) 0.015(8) 0.008(7)
C114 0.060(13) 0.060(12) 0.098(16) 0.010(10) 0.010(11) 0.007(9)
C113 0.098(16) 0.025(8) 0.094(15) 0.000(8) 0.011(12) 0.003(9)
C45 0.061(12) 0.059(11) 0.088(14) 0.007(9) 0.015(10) 0.037(9)
C70 0.080(14) 0.057(11) 0.074(13) -0.010(9) 0.016(10) -0.033(10)
C54 0.044(10) 0.070(12) 0.087(14) -0.007(10) 0.022(9) 0.006(9)
C55 0.059(12) 0.059(11) 0.063(12) 0.009(8) 0.002(9) 0.014(9)
C53 0.069(14) 0.099(15) 0.064(13) -0.015(11) 0.020(10) -0.016(11)
C115 0.050(11) 0.063(12) 0.100(16) 0.009(10) 0.015(10) 0.020(9)

loop_
_atom_type_symbol
_atom_type_description
_atom_type_scat_dispersion_real
_atom_type_scat_dispersion_imag
_atom_type_scat_source
C C 0.0033 0.0016 'International Tables Vol C Tables 4.2.6.8 and 6.1.1.4'
H H 0.0000 0.0000 'International Tables Vol C Tables 4.2.6.8 and 6.1.1.4'
F F 0.0171 0.0103 'International Tables Vol C Tables 4.2.6.8 and 6.1.1.4'
I I -0.4742 1.8119 'International Tables Vol C Tables 4.2.6.8 and 6.1.1.4'
O O 0.0106 0.0060 'International Tables Vol C Tables 4.2.6.8 and 6.1.1.4'

loop_
_geom_angle_atom_site_label_1
_geom_angle_atom_site_label_2
_geom_angle_atom_site_label_3
_geom_angle
_geom_angle_site_symmetry_1
_geom_angle_site_symmetry_3
_geom_angle_publ_flag
C91 C86 I18 121.5(10) . . ?
C91 C86 C87 116.9(12) . . ?
C87 C86 I18 121.5(10) . . ?
C87 C88 I16 122.1(9) . . ?
C87 C88 C92 116.9(11) . . ?
C92 C88 I16 120.7(9) . . ?
C83 C82 I21 122.7(11) . . ?
C83 C82 C81 115.6(13) . . ?
C81 C82 I21 121.7(9) . . ?
F2 C6 C5 119.7(11) . . ?
F2 C6 C1 118.3(12) . . ?
C1 C6 C5 122.1(12) . . ?
C128 C56 I6 120.2(9) . . ?
C38 C56 I6 122.3(10) . . ?
C38 C56 C128 117.5(12) . . ?
C43 C41 I11 121.7(9) . . ?
C43 C41 C40 117.5(11) . . ?
C40 C41 I11 120.7(9) . . ?
C128 C89 I5 122.8(9) . . ?
C128 C89 C96 115.7(12) . . ?
C96 C89 I5 121.4(10) . . ?
C1R C101 I15 121.2(10) . . ?
C2B C101 I15 121.2(10) . . ?
C2B C101 C1R 117.6(13) . . ?
F5 C128 C56 119.7(11) . . ?
F5 C128 C89 116.7(11) . . ?
C56 C128 C89 123.5(12) . . ?
C6 C5 I3 120.4(10) . . ?
C4 C5 I3 123.1(10) . . ?
C4 C5 C6 116.6(12) . . ?
C43 C42 I12 121.9(10) . . ?
C44 C42 I12 121.6(10) . . ?
C44 C42 C43 116.4(12) . . ?
C91 C93 I17 121.4(9) . . ?
C92 C93 I17 121.8(10) . . ?
C92 C93 C91 116.8(12) . . ?
C6 C1 I2 121.2(10) . . ?
C6 C1 C2 118.7(13) . . ?
C2 C1 I2 120.1(10) . . ?
F6 C38 C56 118.9(12) . . ?
F6 C38 C37 118.6(12) . . ?
C56 C38 C37 122.5(13) . . ?
F12 C43 C42 117.2(12) . . ?
C41 C43 F12 118.9(11) . . ?
C41 C43 C42 123.9(12) . . ?
C108 C107 I23 121.9(11) . . ?
C108 C107 C106 116.5(14) . . ?
C106 C107 I23 121.5(10) . . ?
C105 C135 C123 108.1(12) . . ?
C105 C135 C134 121.5(13) . . ?
C123 C135 C134 130.3(12) . . ?
C83 C84 I20 122.0(10) . . ?
C83 C84 C85 117.1(13) . . ?
C85 C84 I20 120.9(11) . . ?
C20 C19 I7 122.6(11) . . ?
C20 C19 C24 115.9(14) . . ?
C24 C19 I7 121.4(11) . . ?
C2 C3 I1 122.4(10) . . ?
C2 C3 C4 116.2(12) . . ?
C4 C3 I1 121.4(11) . . ?
C38 C37 I4 120.8(12) . . ?
C96 C37 I4 123.3(11) . . ?
C96 C37 C38 115.9(12) . . ?
F3 C2 C1 118.7(12) . . ?
F3 C2 C3 118.8(11) . . ?
C3 C2 C1 122.6(12) . . ?
C130 C129 H129 112.6 . . ?
C130 C129 C97 134.8(15) . . ?
C97 C129 H129 112.6 . . ?
C63 C64 C59 108.0(11) . . ?
C67 C64 C59 128.4(13) . . ?
C67 C64 C63 123.6(13) . . ?
F16 C91 C86 118.9(12) . . ?
F16 C91 C93 117.5(11) . . ?
C86 C91 C93 123.6(12) . . ?
F21 C83 C82 117.1(12) . . ?
F21 C83 C84 117.9(12) . . ?
C84 C83 C82 125.0(13) . . ?
F18 C87 C86 118.3(12) . . ?
F18 C87 C88 118.1(12) . . ?
C88 C87 C86 123.5(12) . . ?
F1 C4 C5 117.7(11) . . ?
F1 C4 C3 118.4(11) . . ?
C5 C4 C3 123.9(13) . . ?
F17 C92 C88 118.5(11) . . ?
F17 C92 C93 119.4(12) . . ?
C93 C92 C88 122.0(12) . . ?
C135 C105 H105 125.3 . . ?
C135 C105 C137 109.4(13) . . ?
C137 C105 H105 125.3 . . ?
C14 C13 C12 128.4(13) . . ?
C14 C13 C8 125.0(13) . . ?
C8 C13 C12 106.5(12) . . ?
C51 C50 C49 127.4(14) . . ?
C46 C50 C51 122.6(14) . . ?
C46 C50 C49 109.7(13) . . ?
C73 C78 C79 126.9(14) . . ?
C77 C78 C73 111.1(13) . . ?
C77 C78 C79 122.0(15) . . ?
C105 C137 C138 108.2(11) . . ?
C105 C137 C136 122.2(13) . . ?
C138 C137 C136 129.6(14) . . ?
C2B C1Q I13 120.4(10) . . ?
C2X C1Q I13 123.1(11) . . ?
C2X C1Q C2B 116.4(12) . . ?
F14 C1R C101 117.2(13) . . ?
F14 C1R C2F 119.9(12) . . ?
C2F C1R C101 122.9(12) . . ?
C78 C73 C74 104.4(12) . . ?
C72 C73 C78 129.3(14) . . ?
C72 C73 C74 126.3(14) . . ?
F19 C85 C84 119.8(12) . . ?
F19 C85 C80 118.3(12) . . ?
C84 C85 C80 122.0(13) . . ?
C40 C39 I10 121.4(10) . . ?
C44 C39 I10 122.5(9) . . ?
C44 C39 C40 116.1(12) . . ?
C22 C21 I8 120.8(11) . . ?
C20 C21 I8 121.5(11) . . ?
C20 C21 C22 117.5(13) . . ?
C60 C61 H61 125.2 . . ?
C60 C61 C63 109.5(13) . . ?
C63 C61 H61 125.2 . . ?
C58 C57 H57 114.5 . . ?
C66 C57 H57 114.5 . . ?
C66 C57 C58 131.0(15) . . ?
F9 C22 C21 119.4(13) . . ?
F9 C22 C23 120.0(12) . . ?
C21 C22 C23 120.6(14) . . ?
C60 C59 C64 106.2(12) . . ?
C58 C59 C64 127.9(12) . . ?
C58 C59 C60 125.8(12) . . ?
O3 C30 H30 116.5 . . ?
O3 C30 C29 127.0(14) . . ?
C29 C30 H30 116.5 . . ?
C78 C77 H77 126.1 . . ?
C78 C77 C75 107.9(14) . . ?
C75 C77 H77 126.1 . . ?
C61 C60 C59 108.7(12) . . ?
C61 C60 C104 123.8(13) . . ?
C59 C60 C104 127.5(13) . . ?
C129 C130 C133 124.3(13) . . ?
C129 C130 C131 129.7(13) . . ?
C131 C130 C133 106.0(11) . . ?
C13 C14 H14 115.3 . . ?
C13 C14 C15 129.5(15) . . ?
C15 C14 H14 115.3 . . ?
C10 C12 C13 107.7(11) . . ?
C18 C12 C13 127.5(13) . . ?
C18 C12 C10 124.7(13) . . ?
C137 C138 C123 106.4(12) . . ?
C127 C138 C137 123.8(12) . . ?
C127 C138 C123 129.7(12) . . ?
F10 C40 C41 118.7(12) . . ?
F10 C40 C39 119.2(12) . . ?
C41 C40 C39 122.1(12) . . ?
C73 C72 H72 111.9 . . ?
C73 C72 C71 136.3(16) . . ?
C71 C72 H72 111.9 . . ?
C133 C132 C102 128.7(13) . . ?
C103 C132 C133 107.5(12) . . ?
C103 C132 C102 123.9(13) . . ?
C12 C10 C11 129.9(13) . . ?
C9 C10 C12 108.2(12) . . ?
C9 C10 C11 121.7(13) . . ?
F15 C2B C101 118.7(13) . . ?
F15 C2B C1Q 119.1(13) . . ?
C101 C2B C1Q 122.2(12) . . ?
C57 C58 C59 127.2(13) . . ?
C57 C58 H58 116.4 . . ?
C59 C58 H58 116.4 . . ?
C10 C9 H9 125.4 . . ?
C10 C9 C8 109.2(12) . . ?
C8 C9 H9 125.4 . . ?
C135 C123 C138 107.9(11) . . ?
C124 C123 C135 124.9(13) . . ?
C124 C123 C138 127.2(13) . . ?
C1R C2F I14 120.9(10) . . ?
C2X C2F I14 122.1(10) . . ?
C2X C2F C1R 116.9(13) . . ?
C118 C120 H120 123.2 . . ?
C118 C120 C121 113.6(13) . . ?
C121 C120 H120 123.2 . . ?
C127 C126 H126 114.9 . . ?
C139 C126 H126 114.9 . . ?
C139 C126 C127 130.1(15) . . ?
C132 C133 C130 107.2(11) . . ?
C100 C133 C130 128.4(13) . . ?
C100 C133 C132 124.3(13) . . ?
F11 C44 C42 119.0(12) . . ?
F11 C44 C39 117.0(11) . . ?
C42 C44 C39 124.0(12) . . ?
C33 C31 C29 126.0(13) . . ?
C33 C31 C32 125.6(12) . . ?
C29 C31 C32 108.4(12) . . ?
C132 C103 H103 124.7 . . ?
C132 C103 C131 110.6(12) . . ?
C131 C103 H103 124.7 . . ?
C31 C33 H33 114.8 . . ?
C31 C33 C34 130.3(14) . . ?
C34 C33 H33 114.8 . . ?
C12 C18 H18 116.7 . . ?
C17 C18 C12 126.5(15) . . ?
C17 C18 H18 116.7 . . ?
C31 C29 C30 129.1(14) . . ?
C27 C29 C30 123.2(13) . . ?
C27 C29 C31 107.7(12) . . ?
C25 C32 C31 130.0(13) . . ?
C25 C32 C28 123.7(13) . . ?
C28 C32 C31 106.3(11) . . ?
C133 C100 H100 116.5 . . ?
C99 C100 C133 127.0(15) . . ?
C99 C100 H100 116.5 . . ?
C85 C80 I19 121.6(10) . . ?
C81 C80 I19 121.4(10) . . ?
C81 C80 C85 116.9(12) . . ?
C33 C34 H34 116.1 . . ?
C35 C34 C33 127.8(16) . . ?
C35 C34 H34 116.1 . . ?
C108 C109 I24 120.9(10) . . ?
C110 C109 I24 121.8(11) . . ?
C110 C109 C108 117.3(12) . . ?
C32 C25 H25 115.7 . . ?
C32 C25 C36 128.6(14) . . ?
C36 C25 H25 115.7 . . ?
C48 C47 C95 122.9(14) . . ?
C48 C47 C49 110.1(13) . . ?
C49 C47 C95 126.9(15) . . ?
C47 C48 H48 125.7 . . ?
C47 C48 C46 108.6(12) . . ?
C46 C48 H48 125.7 . . ?
F13 C2X C1Q 116.8(12) . . ?
F13 C2X C2F 119.2(12) . . ?
C2F C2X C1Q 123.9(13) . . ?
O13 C136 C137 125.1(14) . . ?
O13 C136 H136 117.4 . . ?
C137 C136 H136 117.4 . . ?
C13 C8 C9 108.3(11) . . ?
C13 C8 C7 129.4(14) . . ?
C9 C8 C7 122.3(13) . . ?
C34 C35 H35 114.9 . . ?
C34 C35 C36 130.2(14) . . ?
C36 C35 H35 114.9 . . ?
C64 C63 C62 130.5(12) . . ?
C61 C63 C64 107.6(13) . . ?
C61 C63 C62 121.9(13) . . ?
C106 C111 I22 122.2(11) . . ?
C106 C111 C110 116.0(13) . . ?
C110 C111 I22 121.7(10) . . ?
F4 C96 C89 117.7(12) . . ?
C37 C96 F4 117.4(12) . . ?
C37 C96 C89 124.8(13) . . ?
C97 C98 H98 115.2 . . ?
C97 C98 C99 129.7(15) . . ?
C99 C98 H98 115.2 . . ?
F7 C20 C19 116.1(13) . . ?
C21 C20 F7 119.6(12) . . ?
C21 C20 C19 124.3(13) . . ?
C120 C118 C117 107.4(12) . . ?
C120 C118 C119 122.8(14) . . ?
C117 C118 C119 129.8(16) . . ?
O9 C79 C78 129.4(18) . . ?
O9 C79 H79 115.3 . . ?
C78 C79 H79 115.3 . . ?
F23 C108 C107 119.1(13) . . ?
F23 C108 C109 117.6(11) . . ?
C107 C108 C109 123.3(13) . . ?
C129 C97 H97 117.3 . . ?
C98 C97 C129 125.4(16) . . ?
C98 C97 H97 117.3 . . ?
C74 C68 H68 115.8 . . ?
C74 C68 C69 128.4(16) . . ?
C69 C68 H68 115.8 . . ?
C138 C127 C126 125.3(13) . . ?
C138 C127 H127 117.3 . . ?
C126 C127 H127 117.3 . . ?
C68 C74 C73 126.3(13) . . ?
C68 C74 C75 125.4(14) . . ?
C75 C74 C73 108.2(12) . . ?
O8 C62 C63 126.0(14) . . ?
O8 C62 H62 117.0 . . ?
C63 C62 H62 117.0 . . ?
C118 C117 C4G 106.7(13) . . ?
C116 C117 C118 125.6(14) . . ?
C116 C117 C4G 127.6(14) . . ?
O16 C119 C118 121.8(17) . . ?
O16 C119 H119 119.1 . . ?
C118 C119 H119 119.1 . . ?
C64 C67 H67 116.2 . . ?
C65 C67 C64 127.7(14) . . ?
C65 C67 H67 116.2 . . ?
C51 C52 H52 117.6 . . ?
C53 C52 H52 117.6 . . ?
C53 C52 C51 124.7(18) . . ?
C4G C112 H112 116.1 . . ?
C4G C112 C113 127.9(16) . . ?
C113 C112 H112 116.1 . . ?
F20 C81 C82 117.6(12) . . ?
F20 C81 C80 118.9(12) . . ?
C80 C81 C82 123.4(13) . . ?
O1 C7 C8 124.9(14) . . ?
O1 C7 H7 117.6 . . ?
C8 C7 H7 117.6 . . ?
C120 C121 C122 127.6(14) . . ?
C120 C121 C4G 105.7(13) . . ?
C122 C121 C4G 126.7(13) . . ?
C18 C17 H17 114.1 . . ?
C16 C17 C18 131.7(15) . . ?
C16 C17 H17 114.1 . . ?
C124 C125 H125 115.1 . . ?
C139 C125 H125 115.1 . . ?
C139 C125 C124 129.8(15) . . ?
F22 C106 C107 117.7(13) . . ?
F22 C106 C111 118.0(14) . . ?
C107 C106 C111 124.3(13) . . ?
C29 C27 H27 125.0 . . ?
C29 C27 C28 110.0(13) . . ?
C28 C27 H27 125.0 . . ?
C22 C23 I9 119.8(11) . . ?
C24 C23 I9 119.6(10) . . ?
C24 C23 C22 120.2(13) . . ?
C77 C75 C76 122.7(14) . . ?
C74 C75 C77 108.4(14) . . ?
C74 C75 C76 128.9(14) . . ?
C50 C51 H51 115.5 . . ?
C52 C51 C50 128.9(16) . . ?
C52 C51 H51 115.5 . . ?
C130 C131 C94 127.1(15) . . ?
C103 C131 C130 108.7(12) . . ?
C103 C131 C94 124.1(14) . . ?
C72 C71 H71 117.4 . . ?
C72 C71 C70 125.2(15) . . ?
C70 C71 H71 117.4 . . ?
C123 C124 H124 115.8 . . ?
C125 C124 C123 128.3(15) . . ?
C125 C124 H124 115.8 . . ?
C100 C99 C98 130.3(14) . . ?
C100 C99 H99 114.9 . . ?
C98 C99 H99 114.9 . . ?
C67 C65 H65 114.7 . . ?
C67 C65 C66 130.5(14) . . ?
C66 C65 H65 114.7 . . ?
O11 C102 C132 128.0(15) . . ?
O11 C102 H102 116.0 . . ?
C132 C102 H102 116.0 . . ?
O4 C26 H26 116.6 . . ?
O4 C26 C28 126.9(14) . . ?
C28 C26 H26 116.6 . . ?
F8 C24 C19 117.2(14) . . ?
F8 C24 C23 121.5(13) . . ?
C23 C24 C19 121.3(13) . . ?
C25 C36 C35 127.3(13) . . ?
C25 C36 H36 116.3 . . ?
C35 C36 H36 116.3 . . ?
O7 C104 C60 127.8(15) . . ?
O7 C104 H104 116.1 . . ?
C60 C104 H104 116.1 . . ?
C14 C15 H15 116.5 . . ?
C16 C15 C14 127.0(15) . . ?
C16 C15 H15 116.5 . . ?
O2 C11 C10 125.5(14) . . ?
O2 C11 H11 117.3 . . ?
C10 C11 H11 117.3 . . ?
C126 C139 C125 129.2(14) . . ?
C126 C139 H139 115.4 . . ?
C125 C139 H139 115.4 . . ?
F24 C110 C109 119.6(12) . . ?
F24 C110 C111 117.9(11) . . ?
C109 C110 C111 122.4(13) . . ?
O6 C95 C47 127.4(17) . . ?
O6 C95 H95 116.3 . . ?
C47 C95 H95 116.3 . . ?
C17 C16 C15 129.2(14) . . ?
C17 C16 H16 115.4 . . ?
C15 C16 H16 115.4 . . ?
C50 C46 C48 105.6(14) . . ?
C45 C46 C50 131.7(16) . . ?
C45 C46 C48 122.4(14) . . ?
C47 C49 C50 105.8(14) . . ?
C55 C49 C50 127.0(14) . . ?
C55 C49 C47 127.0(15) . . ?
C117 C116 H116 116.6 . . ?
C115 C116 C117 126.9(16) . . ?
C115 C116 H116 116.6 . . ?
O15 C122 C121 130.0(17) . . ?
O15 C122 H122 115.0 . . ?
C121 C122 H122 115.0 . . ?
C57 C66 C65 127.1(14) . . ?
C57 C66 H66 116.5 . . ?
C65 C66 H66 116.5 . . ?
O14 C134 C135 125.1(14) . . ?
O14 C134 H134 117.4 . . ?
C135 C134 H134 117.4 . . ?
C68 C69 H69 114.7 . . ?
C70 C69 C68 130.5(16) . . ?
C70 C69 H69 114.7 . . ?
C112 C4G C117 127.7(14) . . ?
C112 C4G C121 125.7(14) . . ?
C121 C4G C117 106.7(11) . . ?
C32 C28 C26 129.5(13) . . ?
C27 C28 C32 107.6(13) . . ?
C27 C28 C26 122.9(13) . . ?
O12 C94 C131 127.0(16) . . ?
O12 C94 H94 116.5 . . ?
C131 C94 H94 116.5 . . ?
O10 C76 C75 126.2(15) . . ?
O10 C76 H76 116.9 . . ?
C75 C76 H76 116.9 . . ?
C113 C114 H114 115.4 . . ?
C115 C114 H114 115.4 . . ?
C115 C114 C113 129.2(18) . . ?
C112 C113 C114 128.9(16) . . ?
C112 C113 H113 115.5 . . ?
C114 C113 H113 115.5 . . ?
O5 C45 C46 127.3(19) . . ?
O5 C45 H45 116.3 . . ?
C46 C45 H45 116.3 . . ?
C71 C70 H70 116.6 . . ?
C69 C70 C71 126.8(15) . . ?
C69 C70 H70 116.6 . . ?
C55 C54 H54 119.0 . . ?
C53 C54 H54 119.0 . . ?
C53 C54 C55 122.1(17) . . ?
C49 C55 C54 132.1(16) . . ?
C49 C55 H55 114.0 . . ?
C54 C55 H55 114.0 . . ?
C52 C53 C54 137.3(19) . . ?
C52 C53 H53 111.4 . . ?
C54 C53 H53 111.4 . . ?
C116 C115 H115 114.2 . . ?
C114 C115 C116 131.7(18) . . ?
C114 C115 H115 114.2 . . ?

loop_
_geom_bond_atom_site_label_1
_geom_bond_atom_site_label_2
_geom_bond_distance
_geom_bond_site_symmetry_2
_geom_bond_publ_flag
I3 C5 2.089(12) . ?
I6 C56 2.094(13) . ?
I17 C93 2.081(12) . ?
I10 C39 2.079(13) . ?
I20 C84 2.096(14) . ?
I13 C1Q 2.097(13) . ?
I4 C37 2.073(13) . ?
I16 C88 2.089(11) . ?
I1 C3 2.069(13) . ?
I11 C41 2.101(12) . ?
I8 C21 2.103(14) . ?
I24 C109 2.102(13) . ?
I2 C1 2.098(14) . ?
I18 C86 2.078(13) . ?
I5 C89 2.081(13) . ?
I12 C42 2.072(13) . ?
I21 C82 2.057(15) . ?
I14 C2F 2.087(14) . ?
I19 C80 2.067(13) . ?
I15 C101 2.093(14) . ?
I22 C111 2.075(14) . ?
I9 C23 2.116(13) . ?
I7 C19 2.079(15) . ?
I23 C107 2.079(15) . ?
F2 C6 1.335(14) . ?
F5 C128 1.358(14) . ?
F4 C96 1.366(15) . ?
F16 C91 1.351(15) . ?
F1 C4 1.344(15) . ?
F11 C44 1.343(14) . ?
F3 C2 1.343(15) . ?
F6 C38 1.331(16) . ?
F18 C87 1.345(14) . ?
F10 C40 1.330(15) . ?
F15 C2B 1.347(15) . ?
F17 C92 1.321(15) . ?
F20 C81 1.329(15) . ?
F7 C20 1.357(15) . ?
F13 C2X 1.353(15) . ?
F12 C43 1.356(14) . ?
F19 C85 1.343(15) . ?
F9 C22 1.332(17) . ?
F21 C83 1.349(15) . ?
F14 C1R 1.355(15) . ?
F23 C108 1.348(16) . ?
F22 C106 1.362(15) . ?
F8 C24 1.325(16) . ?
F24 C110 1.334(16) . ?
O8 C62 1.208(16) . ?
O3 C30 1.229(18) . ?
O4 C26 1.205(16) . ?
O7 C104 1.192(19) . ?
O1 C7 1.238(19) . ?
O16 C119 1.25(2) . ?
O14 C134 1.223(17) . ?
C86 C91 1.366(18) . ?
C86 C87 1.378(18) . ?
C88 C87 1.369(18) . ?
C88 C92 1.411(18) . ?
O13 C136 1.208(19) . ?
O10 C76 1.196(16) . ?
O2 C11 1.225(17) . ?
C82 C83 1.378(17) . ?
C82 C81 1.417(19) . ?
O12 C94 1.21(2) . ?
O15 C122 1.183(17) . ?
O6 C95 1.22(2) . ?
C6 C5 1.391(18) . ?
C6 C1 1.366(18) . ?
C56 C128 1.376(18) . ?
C56 C38 1.367(18) . ?
O11 C102 1.196(17) . ?
O5 C45 1.202(17) . ?
C41 C43 1.352(18) . ?
C41 C40 1.391(17) . ?
C89 C128 1.377(18) . ?
C89 C96 1.387(18) . ?
C101 C1R 1.375(19) . ?
C101 C2B 1.374(19) . ?
C5 C4 1.383(18) . ?
O9 C79 1.19(2) . ?
C42 C43 1.389(18) . ?
C42 C44 1.360(18) . ?
C93 C91 1.394(19) . ?
C93 C92 1.376(18) . ?
C1 C2 1.386(18) . ?
C38 C37 1.414(19) . ?
C107 C108 1.365(18) . ?
C107 C106 1.37(2) . ?
C135 C105 1.399(18) . ?
C135 C123 1.419(18) . ?
C135 C134 1.45(2) . ?
C84 C83 1.363(19) . ?
C84 C85 1.400(19) . ?
C19 C20 1.379(19) . ?
C19 C24 1.42(2) . ?
C3 C2 1.373(19) . ?
C3 C4 1.392(18) . ?
C37 C96 1.35(2) . ?
C129 H129 0.9300 . ?
C129 C130 1.349(3) . ?
C129 C97 1.384(18) . ?
C64 C59 1.451(18) . ?
C64 C63 1.414(19) . ?
C64 C67 1.374(18) . ?
C105 H105 0.9300 . ?
C105 C137 1.41(2) . ?
C13 C14 1.38(2) . ?
C13 C12 1.463(18) . ?
C13 C8 1.412(18) . ?
C50 C51 1.42(2) . ?
C50 C46 1.420(19) . ?
C50 C49 1.45(2) . ?
C78 C73 1.42(2) . ?
C78 C77 1.38(2) . ?
C78 C79 1.45(2) . ?
C137 C138 1.430(18) . ?
C137 C136 1.453(18) . ?
C1Q C2B 1.39(2) . ?
C1Q C2X 1.376(19) . ?
C1R C2F 1.367(19) . ?
C73 C72 1.31(2) . ?
C73 C74 1.465(19) . ?
C85 C80 1.414(18) . ?
C39 C40 1.396(18) . ?
C39 C44 1.392(19) . ?
C21 C22 1.385(19) . ?
C21 C20 1.34(2) . ?
C61 H61 0.9300 . ?
C61 C60 1.39(2) . ?
C61 C63 1.413(18) . ?
C57 H57 0.9300 . ?
C57 C58 1.379(19) . ?
C57 C66 1.37(2) . ?
C22 C23 1.387(19) . ?
C59 C60 1.431(17) . ?
C59 C58 1.388(18) . ?
C30 H30 0.9300 . ?
C30 C29 1.441(19) . ?
C77 H77 0.9300 . ?
C77 C75 1.42(2) . ?
C60 C104 1.446(19) . ?
C130 C133 1.459(17) . ?
C130 C131 1.407(18) . ?
C14 H14 0.9300 . ?
C14 C15 1.404(19) . ?
C12 C10 1.409(18) . ?
C12 C18 1.397(18) . ?
C138 C123 1.452(18) . ?
C138 C127 1.403(19) . ?
C72 H72 0.9300 . ?
C72 C71 1.35(2) . ?
C132 C133 1.419(18) . ?
C132 C103 1.376(18) . ?
C132 C102 1.43(2) . ?
C10 C9 1.398(18) . ?
C10 C11 1.44(2) . ?
C58 H58 0.9300 . ?
C9 H9 0.9300 . ?
C9 C8 1.416(19) . ?
C123 C124 1.382(18) . ?
C2F C2X 1.364(19) . ?
C120 H120 0.9300 . ?
C120 C118 1.37(2) . ?
C120 C121 1.378(18) . ?
C126 H126 0.9300 . ?
C126 C127 1.41(2) . ?
C126 C139 1.37(2) . ?
C133 C100 1.409(18) . ?
C31 C33 1.383(18) . ?
C31 C29 1.412(18) . ?
C31 C32 1.446(18) . ?
C103 H103 0.9300 . ?
C103 C131 1.38(2) . ?
C33 H33 0.9300 . ?
C33 C34 1.392(19) . ?
C18 H18 0.9300 . ?
C18 C17 1.38(2) . ?
C29 C27 1.39(2) . ?
C32 C25 1.371(18) . ?
C32 C28 1.428(18) . ?
C100 H100 0.9300 . ?
C100 C99 1.37(2) . ?
C80 C81 1.371(19) . ?
C34 H34 0.9300 . ?
C34 C35 1.37(2) . ?
C109 C108 1.385(19) . ?
C109 C110 1.369(18) . ?
C25 H25 0.9300 . ?
C25 C36 1.38(2) . ?
C47 C48 1.39(2) . ?
C47 C95 1.46(2) . ?
C47 C49 1.427(19) . ?
C48 H48 0.9300 . ?
C48 C46 1.47(2) . ?
C136 H136 0.9300 . ?
C8 C7 1.459(19) . ?
C35 H35 0.9300 . ?
C35 C36 1.42(2) . ?
C63 C62 1.445(19) . ?
C111 C106 1.37(2) . ?
C111 C110 1.40(2) . ?
C98 H98 0.9300 . ?
C98 C97 1.35(2) . ?
C98 C99 1.40(2) . ?
C118 C117 1.433(19) . ?
C118 C119 1.461(19) . ?
C79 H79 0.9300 . ?
C97 H97 0.9300 . ?
C68 H68 0.9300 . ?
C68 C74 1.388(18) . ?
C68 C69 1.40(2) . ?
C127 H127 0.9300 . ?
C74 C75 1.404(19) . ?
C62 H62 0.9300 . ?
C117 C116 1.39(2) . ?
C117 C4G 1.47(2) . ?
C119 H119 0.9300 . ?
C67 H67 0.9300 . ?
C67 C65 1.37(2) . ?
C52 H52 0.9300 . ?
C52 C51 1.38(2) . ?
C52 C53 1.36(3) . ?
C112 H112 0.9300 . ?
C112 C4G 1.364(18) . ?
C112 C113 1.40(2) . ?
C7 H7 0.9300 . ?
C121 C122 1.40(2) . ?
C121 C4G 1.464(19) . ?
C17 H17 0.9300 . ?
C17 C16 1.37(2) . ?
C125 H125 0.9300 . ?
C125 C124 1.38(2) . ?
C125 C139 1.37(2) . ?
C27 H27 0.9300 . ?
C27 C28 1.411(18) . ?
C23 C24 1.33(2) . ?
C75 C76 1.48(2) . ?
C51 H51 0.9300 . ?
C131 C94 1.48(2) . ?
C71 H71 0.9300 . ?
C71 C70 1.44(2) . ?
C124 H124 0.9300 . ?
C99 H99 0.9300 . ?
C65 H65 0.9300 . ?
C65 C66 1.40(2) . ?
C102 H102 0.9300 . ?
C26 H26 0.9300 . ?
C26 C28 1.44(2) . ?
C36 H36 0.9300 . ?
C104 H104 0.9300 . ?
C15 H15 0.9300 . ?
C15 C16 1.39(2) . ?
C11 H11 0.9300 . ?
C139 H139 0.9300 . ?
C95 H95 0.9300 . ?
C16 H16 0.9300 . ?
C46 C45 1.40(2) . ?
C49 C55 1.36(2) . ?
C116 H116 0.9300 . ?
C116 C115 1.39(2) . ?
C122 H122 0.9300 . ?
C66 H66 0.9300 . ?
C134 H134 0.9300 . ?
C69 H69 0.9300 . ?
C69 C70 1.39(2) . ?
C94 H94 0.9300 . ?
C76 H76 0.9300 . ?
C114 H114 0.9300 . ?
C114 C113 1.40(3) . ?
C114 C115 1.29(2) . ?
C113 H113 0.9300 . ?
C45 H45 0.9300 . ?
C70 H70 0.9300 . ?
C54 H54 0.9300 . ?
C54 C55 1.40(2) . ?
C54 C53 1.38(2) . ?
C55 H55 0.9300 . ?
C53 H53 0.9300 . ?
C115 H115 0.9300 . ?

loop_
_geom_torsion_atom_site_label_1
_geom_torsion_atom_site_label_2
_geom_torsion_atom_site_label_3
_geom_torsion_atom_site_label_4
_geom_torsion
_geom_torsion_site_symmetry_1
_geom_torsion_site_symmetry_2
_geom_torsion_site_symmetry_3
_geom_torsion_site_symmetry_4
_geom_torsion_publ_flag
I3 C5 C4 F1 -0.4(18) . . . . ?
I3 C5 C4 C3 -179.7(11) . . . . ?
I6 C56 C128 F5 0.2(19) . . . . ?
I6 C56 C128 C89 -178.3(11) . . . . ?
I6 C56 C38 F6 -2(2) . . . . ?
I6 C56 C38 C37 177.4(11) . . . . ?
I17 C93 C91 F16 1.5(19) . . . . ?
I17 C93 C91 C86 -178.3(11) . . . . ?
I17 C93 C92 F17 -1(2) . . . . ?
I17 C93 C92 C88 175.9(11) . . . . ?
I10 C39 C40 F10 1(2) . . . . ?
I10 C39 C40 C41 -179.8(11) . . . . ?
I10 C39 C44 F11 0(2) . . . . ?
I10 C39 C44 C42 179.3(12) . . . . ?
I20 C84 C83 F21 -5(2) . . . . ?
I20 C84 C83 C82 177.4(12) . . . . ?
I20 C84 C85 F19 2.1(19) . . . . ?
I20 C84 C85 C80 -177.4(11) . . . . ?
I13 C1Q C2B F15 2.8(19) . . . . ?
I13 C1Q C2B C101 -177.6(12) . . . . ?
I13 C1Q C2X F13 -5.2(19) . . . . ?
I13 C1Q C2X C2F 177.7(12) . . . . ?
I4 C37 C96 F4 2(2) . . . . ?
I4 C37 C96 C89 178.9(12) . . . . ?
I16 C88 C87 F18 0.4(19) . . . . ?
I16 C88 C87 C86 -177.9(11) . . . . ?
I16 C88 C92 F17 -3.0(19) . . . . ?
I16 C88 C92 C93 179.9(11) . . . . ?
I1 C3 C2 F3 0.4(19) . . . . ?
I1 C3 C2 C1 179.4(11) . . . . ?
I1 C3 C4 F1 0.7(18) . . . . ?
I1 C3 C4 C5 179.9(11) . . . . ?
I11 C41 C43 F12 0(2) . . . . ?
I11 C41 C43 C42 -177.7(11) . . . . ?
I11 C41 C40 F10 -3(2) . . . . ?
I11 C41 C40 C39 178.1(12) . . . . ?
I8 C21 C22 F9 3(2) . . . . ?
I8 C21 C22 C23 -179.0(12) . . . . ?
I8 C21 C20 F7 -3(2) . . . . ?
I8 C21 C20 C19 176.6(12) . . . . ?
I24 C109 C108 F23 0(2) . . . . ?
I24 C109 C108 C107 -178.2(12) . . . . ?
I24 C109 C110 F24 -1(2) . . . . ?
I24 C109 C110 C111 176.8(11) . . . . ?
I2 C1 C2 F3 -0.9(19) . . . . ?
I2 C1 C2 C3 -180.0(11) . . . . ?
I18 C86 C91 F16 0.1(19) . . . . ?
I18 C86 C91 C93 179.9(11) . . . . ?
I18 C86 C87 F18 2.3(18) . . . . ?
I18 C86 C87 C88 -179.4(11) . . . . ?
I5 C89 C128 F5 0.9(19) . . . . ?
I5 C89 C128 C56 179.5(11) . . . . ?
I5 C89 C96 F4 -1.2(19) . . . . ?
I5 C89 C96 C37 -177.7(12) . . . . ?
I12 C42 C43 F12 -0.5(19) . . . . ?
I12 C42 C43 C41 177.7(12) . . . . ?
I12 C42 C44 F11 1(2) . . . . ?
I12 C42 C44 C39 -177.5(12) . . . . ?
I21 C82 C83 F21 3(2) . . . . ?
I21 C82 C83 C84 -179.0(12) . . . . ?
I21 C82 C81 F20 -2.6(19) . . . . ?
I21 C82 C81 C80 -179.7(11) . . . . ?
I14 C2F C2X F13 3(2) . . . . ?
I14 C2F C2X C1Q -180.0(12) . . . . ?
I19 C80 C81 F20 3(2) . . . . ?
I19 C80 C81 C82 -179.9(11) . . . . ?
I15 C101 C1R F14 2.0(19) . . . . ?
I15 C101 C1R C2F -179.4(12) . . . . ?
I15 C101 C2B F15 -1(2) . . . . ?
I15 C101 C2B C1Q 179.2(11) . . . . ?
I22 C111 C106 F22 0(2) . . . . ?
I22 C111 C106 C107 -178.9(12) . . . . ?
I22 C111 C110 F24 -1.6(19) . . . . ?
I22 C111 C110 C109 -179.5(12) . . . . ?
I9 C23 C24 F8 3(2) . . . . ?
I9 C23 C24 C19 -176.3(12) . . . . ?
I7 C19 C20 F7 2(2) . . . . ?
I7 C19 C20 C21 -177.4(13) . . . . ?
I7 C19 C24 F8 0(2) . . . . ?
I7 C19 C24 C23 178.9(13) . . . . ?
I23 C107 C108 F23 1(2) . . . . ?
I23 C107 C108 C109 178.5(12) . . . . ?
I23 C107 C106 F22 3(2) . . . . ?
I23 C107 C106 C111 -178.8(13) . . . . ?
F2 C6 C5 I3 -1.0(19) . . . . ?
F2 C6 C5 C4 178.1(13) . . . . ?
F2 C6 C1 I2 1.2(19) . . . . ?
F2 C6 C1 C2 -178.6(13) . . . . ?
F6 C38 C37 I4 -0.5(19) . . . . ?
F6 C38 C37 C96 -179.0(13) . . . . ?
F19 C85 C80 I19 -1.0(19) . . . . ?
F19 C85 C80 C81 -178.6(13) . . . . ?
F9 C22 C23 I9 -5(2) . . . . ?
F9 C22 C23 C24 -177.4(15) . . . . ?
F14 C1R C2F I14 -1(2) . . . . ?
F14 C1R C2F C2X 179.4(14) . . . . ?
O3 C30 C29 C31 3(3) . . . . ?
O3 C30 C29 C27 -178.9(17) . . . . ?
O4 C26 C28 C32 -1(3) . . . . ?
O4 C26 C28 C27 -179.2(17) . . . . ?
C6 C5 C4 F1 -179.5(12) . . . . ?
C6 C5 C4 C3 1(2) . . . . ?
C6 C1 C2 F3 178.9(13) . . . . ?
C6 C1 C2 C3 0(2) . . . . ?
C56 C38 C37 I4 -179.8(11) . . . . ?
C56 C38 C37 C96 2(2) . . . . ?
C101 C1R C2F I14 -180.0(12) . . . . ?
C101 C1R C2F C2X 1(2) . . . . ?
C128 C56 C38 F6 -179.4(13) . . . . ?
C128 C56 C38 C37 0(2) . . . . ?
C128 C89 C96 F4 178.4(13) . . . . ?
C128 C89 C96 C37 2(2) . . . . ?
C5 C6 C1 I2 -179.8(11) . . . . ?
C5 C6 C1 C2 0(2) . . . . ?
C1 C6 C5 I3 -180.0(11) . . . . ?
C1 C6 C5 C4 -1(2) . . . . ?
C38 C56 C128 F5 177.9(13) . . . . ?
C38 C56 C128 C89 -1(2) . . . . ?
C38 C37 C96 F4 -179.2(13) . . . . ?
C38 C37 C96 C89 -3(2) . . . . ?
C43 C41 C40 F10 -178.9(13) . . . . ?
C43 C41 C40 C39 2(2) . . . . ?
C43 C42 C44 F11 178.2(13) . . . . ?
C43 C42 C44 C39 -1(2) . . . . ?
C135 C105 C137 C138 0.9(18) . . . . ?
C135 C105 C137 C136 -178.3(14) . . . . ?
C135 C123 C124 C125 178.3(16) . . . . ?
C84 C85 C80 I19 178.5(11) . . . . ?
C84 C85 C80 C81 1(2) . . . . ?
C2 C3 C4 F1 179.7(12) . . . . ?
C2 C3 C4 C5 -1(2) . . . . ?
C129 C130 C133 C132 -177.1(13) . . . . ?
C129 C130 C133 C100 3(2) . . . . ?
C129 C130 C131 C103 176.8(14) . . . . ?
C129 C130 C131 C94 -7(3) . . . . ?
C64 C59 C60 C61 1.2(17) . . . . ?
C64 C59 C60 C104 178.1(15) . . . . ?
C64 C59 C58 C57 2(3) . . . . ?
C64 C63 C62 O8 -1(3) . . . . ?
C64 C67 C65 C66 1(3) . . . . ?
C91 C86 C87 F18 -177.9(13) . . . . ?
C91 C86 C87 C88 0(2) . . . . ?
C91 C93 C92 F17 178.7(13) . . . . ?
C91 C93 C92 C88 -4(2) . . . . ?
C83 C82 C81 F20 179.4(13) . . . . ?
C83 C82 C81 C80 2(2) . . . . ?
C83 C84 C85 F19 179.7(13) . . . . ?
C83 C84 C85 C80 0(2) . . . . ?
C87 C86 C91 F16 -179.7(12) . . . . ?
C87 C86 C91 C93 0(2) . . . . ?
C87 C88 C92 F17 -178.2(13) . . . . ?
C87 C88 C92 C93 5(2) . . . . ?
C4 C3 C2 F3 -178.6(12) . . . . ?
C4 C3 C2 C1 0(2) . . . . ?
C92 C88 C87 F18 175.6(12) . . . . ?
C92 C88 C87 C86 -3(2) . . . . ?
C92 C93 C91 F16 -178.5(13) . . . . ?
C92 C93 C91 C86 2(2) . . . . ?
C105 C135 C123 C138 -0.7(17) . . . . ?
C105 C135 C123 C124 179.3(14) . . . . ?
C105 C135 C134 O14 179.1(16) . . . . ?
C105 C137 C138 C123 -1.3(16) . . . . ?
C105 C137 C138 C127 -178.6(14) . . . . ?
C105 C137 C136 O13 176.0(16) . . . . ?
C13 C14 C15 C16 -1(3) . . . . ?
C13 C12 C10 C9 -1.4(17) . . . . ?
C13 C12 C10 C11 -175.9(15) . . . . ?
C13 C12 C18 C17 3(3) . . . . ?
C13 C8 C7 O1 2(3) . . . . ?
C50 C46 C45 O5 8(3) . . . . ?
C50 C49 C55 C54 -4(3) . . . . ?
C78 C73 C72 C71 175(2) . . . . ?
C78 C73 C74 C68 -178.5(15) . . . . ?
C78 C73 C74 C75 -0.8(17) . . . . ?
C78 C77 C75 C74 -2.3(19) . . . . ?
C78 C77 C75 C76 -178.9(15) . . . . ?
C137 C138 C123 C135 1.3(16) . . . . ?
C137 C138 C123 C124 -178.8(14) . . . . ?
C137 C138 C127 C126 -177.2(15) . . . . ?
C1R C101 C2B F15 -179.8(13) . . . . ?
C1R C101 C2B C1Q 1(2) . . . . ?
C1R C2F C2X F13 -177.9(13) . . . . ?
C1R C2F C2X C1Q -1(2) . . . . ?
C73 C78 C77 C75 2(2) . . . . ?
C73 C78 C79 O9 -1(3) . . . . ?
C73 C72 C71 C70 4(3) . . . . ?
C73 C74 C75 C77 1.9(18) . . . . ?
C73 C74 C75 C76 178.3(15) . . . . ?
C85 C84 C83 F21 177.7(13) . . . . ?
C85 C84 C83 C82 0(2) . . . . ?
C85 C80 C81 F20 -179.3(13) . . . . ?
C85 C80 C81 C82 -2(2) . . . . ?
C21 C22 C23 I9 177.3(12) . . . . ?
C21 C22 C23 C24 5(3) . . . . ?
C61 C60 C104 O7 177.5(18) . . . . ?
C61 C63 C62 O8 179.2(17) . . . . ?
C22 C21 C20 F7 -178.8(14) . . . . ?
C22 C21 C20 C19 1(3) . . . . ?
C22 C23 C24 F8 175.2(15) . . . . ?
C22 C23 C24 C19 -4(3) . . . . ?
C59 C64 C63 C61 -0.5(17) . . . . ?
C59 C64 C63 C62 179.8(15) . . . . ?
C59 C64 C67 C65 -4(3) . . . . ?
C59 C60 C104 O7 1(3) . . . . ?
C30 C29 C27 C28 179.2(15) . . . . ?
C77 C78 C73 C72 179.9(16) . . . . ?
C77 C78 C73 C74 -0.6(18) . . . . ?
C77 C78 C79 O9 -178.5(19) . . . . ?
C77 C75 C76 O10 177.5(17) . . . . ?
C60 C61 C63 C64 1.3(18) . . . . ?
C60 C61 C63 C62 -179.0(14) . . . . ?
C60 C59 C58 C57 -175.3(16) . . . . ?
C130 C129 C97 C98 2(3) . . . . ?
C130 C133 C100 C99 -4(3) . . . . ?
C130 C131 C94 O12 2(3) . . . . ?
C14 C13 C12 C10 179.3(15) . . . . ?
C14 C13 C12 C18 -3(3) . . . . ?
C14 C13 C8 C9 -177.9(15) . . . . ?
C14 C13 C8 C7 1(3) . . . . ?
C14 C15 C16 C17 3(3) . . . . ?
C12 C13 C14 C15 0(3) . . . . ?
C12 C13 C8 C9 1.7(17) . . . . ?
C12 C13 C8 C7 -179.5(16) . . . . ?
C12 C10 C9 C8 2.4(17) . . . . ?
C12 C10 C11 O2 -5(3) . . . . ?
C12 C18 C17 C16 0(4) . . . . ?
C138 C137 C136 O13 -3(3) . . . . ?
C138 C123 C124 C125 -2(3) . . . . ?
C40 C41 C43 F12 176.6(13) . . . . ?
C40 C41 C43 C42 -2(2) . . . . ?
C40 C39 C44 F11 -177.8(13) . . . . ?
C40 C39 C44 C42 1(2) . . . . ?
C72 C73 C74 C68 1(3) . . . . ?
C72 C73 C74 C75 178.7(15) . . . . ?
C72 C71 C70 C69 -1(3) . . . . ?
C132 C133 C100 C99 176.8(16) . . . . ?
C132 C103 C131 C130 0.2(18) . . . . ?
C132 C103 C131 C94 -176.0(15) . . . . ?
C10 C12 C18 C17 -178.9(17) . . . . ?
C10 C9 C8 C13 -2.6(18) . . . . ?
C10 C9 C8 C7 178.5(14) . . . . ?
C2B C101 C1R F14 -179.3(13) . . . . ?
C2B C101 C1R C2F -1(2) . . . . ?
C2B C1Q C2X F13 177.8(13) . . . . ?
C2B C1Q C2X C2F 1(2) . . . . ?
C58 C57 C66 C65 3(3) . . . . ?
C58 C59 C60 C61 178.7(15) . . . . ?
C58 C59 C60 C104 -4(3) . . . . ?
C9 C10 C11 O2 -178.8(16) . . . . ?
C9 C8 C7 O1 -179.8(16) . . . . ?
C123 C135 C105 C137 -0.1(18) . . . . ?
C123 C135 C134 O14 0(3) . . . . ?
C123 C138 C127 C126 6(3) . . . . ?
C120 C118 C117 C116 -175.5(16) . . . . ?
C120 C118 C117 C4G 1.0(17) . . . . ?
C120 C118 C119 O16 -178.3(17) . . . . ?
C120 C121 C122 O15 179.3(17) . . . . ?
C120 C121 C4G C117 0.8(16) . . . . ?
C120 C121 C4G C112 -178.9(15) . . . . ?
C133 C130 C131 C103 -0.1(17) . . . . ?
C133 C130 C131 C94 175.9(15) . . . . ?
C133 C132 C103 C131 -0.1(18) . . . . ?
C133 C132 C102 O11 0(3) . . . . ?
C133 C100 C99 C98 4(3) . . . . ?
C44 C42 C43 F12 -177.2(13) . . . . ?
C44 C42 C43 C41 1(2) . . . . ?
C44 C39 C40 F10 179.1(13) . . . . ?
C44 C39 C40 C41 -2(2) . . . . ?
C31 C33 C34 C35 1(3) . . . . ?
C31 C29 C27 C28 -2.2(18) . . . . ?
C31 C32 C25 C36 5(3) . . . . ?
C31 C32 C28 C27 -1.2(17) . . . . ?
C31 C32 C28 C26 -179.3(15) . . . . ?
C103 C132 C133 C130 0.1(17) . . . . ?
C103 C132 C133 C100 179.8(14) . . . . ?
C103 C132 C102 O11 -178.8(17) . . . . ?
C103 C131 C94 O12 177.3(18) . . . . ?
C33 C31 C29 C30 0(3) . . . . ?
C33 C31 C29 C27 -178.4(15) . . . . ?
C33 C31 C32 C25 -3(3) . . . . ?
C33 C31 C32 C28 179.7(14) . . . . ?
C33 C34 C35 C36 0(3) . . . . ?
C18 C12 C10 C9 -179.6(15) . . . . ?
C18 C12 C10 C11 6(3) . . . . ?
C18 C17 C16 C15 -3(4) . . . . ?
C29 C31 C33 C34 179.8(17) . . . . ?
C29 C31 C32 C25 177.6(16) . . . . ?
C29 C31 C32 C28 -0.1(17) . . . . ?
C29 C27 C28 C32 2.2(18) . . . . ?
C29 C27 C28 C26 -179.6(15) . . . . ?
C32 C31 C33 C34 0(3) . . . . ?
C32 C31 C29 C30 179.8(16) . . . . ?
C32 C31 C29 C27 1.4(18) . . . . ?
C32 C25 C36 C35 -4(3) . . . . ?
C34 C35 C36 C25 2(3) . . . . ?
C25 C32 C28 C27 -179.1(15) . . . . ?
C25 C32 C28 C26 3(3) . . . . ?
C47 C48 C46 C50 -2.9(17) . . . . ?
C47 C48 C46 C45 -176.9(15) . . . . ?
C47 C49 C55 C54 -178.2(18) . . . . ?
C48 C47 C95 O6 -178.8(18) . . . . ?
C48 C47 C49 C50 1.8(18) . . . . ?
C48 C47 C49 C55 176.9(16) . . . . ?
C48 C46 C45 O5 -179.6(18) . . . . ?
C2X C1Q C2B F15 179.9(13) . . . . ?
C2X C1Q C2B C101 0(2) . . . . ?
C136 C137 C138 C123 177.8(15) . . . . ?
C136 C137 C138 C127 0(3) . . . . ?
C8 C13 C14 C15 179.7(17) . . . . ?
C8 C13 C12 C10 -0.2(17) . . . . ?
C8 C13 C12 C18 178.0(16) . . . . ?
C63 C64 C59 C60 -0.4(16) . . . . ?
C63 C64 C59 C58 -177.8(15) . . . . ?
C63 C64 C67 C65 177.2(17) . . . . ?
C63 C61 C60 C59 -1.6(18) . . . . ?
C63 C61 C60 C104 -178.6(15) . . . . ?
C96 C89 C128 F5 -178.6(13) . . . . ?
C96 C89 C128 C56 0(2) . . . . ?
C20 C19 C24 F8 -177.7(14) . . . . ?
C20 C19 C24 C23 2(2) . . . . ?
C20 C21 C22 F9 179.0(14) . . . . ?
C20 C21 C22 C23 -3(2) . . . . ?
C118 C120 C121 C122 -179.2(15) . . . . ?
C118 C120 C121 C4G -0.2(18) . . . . ?
C118 C117 C116 C115 178.3(17) . . . . ?
C118 C117 C4G C112 178.6(15) . . . . ?
C118 C117 C4G C121 -1.1(16) . . . . ?
C79 C78 C73 C72 2(3) . . . . ?
C79 C78 C73 C74 -178.1(16) . . . . ?
C79 C78 C77 C75 179.4(16) . . . . ?
C108 C107 C106 F22 179.8(14) . . . . ?
C108 C107 C106 C111 -1(3) . . . . ?
C108 C109 C110 F24 -179.5(14) . . . . ?
C108 C109 C110 C111 -2(2) . . . . ?
C97 C129 C130 C133 -3(2) . . . . ?
C97 C129 C130 C131 -179.6(16) . . . . ?
C97 C98 C99 C100 -3(3) . . . . ?
C68 C74 C75 C77 179.6(15) . . . . ?
C68 C74 C75 C76 -4(3) . . . . ?
C68 C69 C70 C71 0(3) . . . . ?
C127 C138 C123 C135 178.4(15) . . . . ?
C127 C138 C123 C124 -2(3) . . . . ?
C127 C126 C139 C125 -1(3) . . . . ?
C74 C73 C72 C71 -4(3) . . . . ?
C74 C68 C69 C70 -1(3) . . . . ?
C74 C75 C76 O10 2(3) . . . . ?
C117 C118 C119 O16 1(3) . . . . ?
C117 C116 C115 C114 2(4) . . . . ?
C119 C118 C117 C116 5(3) . . . . ?
C119 C118 C117 C4G -178.7(16) . . . . ?
C67 C64 C59 C60 -179.2(15) . . . . ?
C67 C64 C59 C58 3(3) . . . . ?
C67 C64 C63 C61 178.3(15) . . . . ?
C67 C64 C63 C62 -1(3) . . . . ?
C67 C65 C66 C57 0(3) . . . . ?
C81 C82 C83 F21 -178.9(13) . . . . ?
C81 C82 C83 C84 -1(2) . . . . ?
C121 C120 C118 C117 -0.5(19) . . . . ?
C121 C120 C118 C119 179.2(15) . . . . ?
C106 C107 C108 F23 -176.7(14) . . . . ?
C106 C107 C108 C109 1(2) . . . . ?
C106 C111 C110 F24 179.3(14) . . . . ?
C106 C111 C110 C109 1(2) . . . . ?
C51 C50 C46 C48 178.5(15) . . . . ?
C51 C50 C46 C45 -8(3) . . . . ?
C51 C50 C49 C47 -177.8(16) . . . . ?
C51 C50 C49 C55 7(3) . . . . ?
C51 C52 C53 C54 7(4) . . . . ?
C131 C130 C133 C132 0.0(16) . . . . ?
C131 C130 C133 C100 -179.7(15) . . . . ?
C124 C125 C139 C126 4(3) . . . . ?
C99 C98 C97 C129 1(3) . . . . ?
C102 C132 C133 C130 -179.1(15) . . . . ?
C102 C132 C133 C100 1(3) . . . . ?
C102 C132 C103 C131 179.1(15) . . . . ?
C24 C19 C20 F7 179.7(13) . . . . ?
C24 C19 C20 C21 0(2) . . . . ?
C11 C10 C9 C8 177.5(14) . . . . ?
C139 C126 C127 C138 -5(3) . . . . ?
C139 C125 C124 C123 -1(3) . . . . ?
C110 C109 C108 F23 178.2(14) . . . . ?
C110 C109 C108 C107 0(2) . . . . ?
C110 C111 C106 F22 178.9(13) . . . . ?
C110 C111 C106 C107 0(2) . . . . ?
C95 C47 C48 C46 -177.0(15) . . . . ?
C95 C47 C49 C50 179.4(16) . . . . ?
C95 C47 C49 C55 -6(3) . . . . ?
C46 C50 C51 C52 179.6(18) . . . . ?
C46 C50 C49 C47 -3.7(17) . . . . ?
C46 C50 C49 C55 -178.8(16) . . . . ?
C49 C50 C51 C52 -7(3) . . . . ?
C49 C50 C46 C48 4.0(17) . . . . ?
C49 C50 C46 C45 177.3(17) . . . . ?
C49 C47 C48 C46 0.6(18) . . . . ?
C49 C47 C95 O6 4(3) . . . . ?
C116 C117 C4G C112 -5(3) . . . . ?
C116 C117 C4G C121 175.3(15) . . . . ?
C122 C121 C4G C117 179.8(14) . . . . ?
C122 C121 C4G C112 0(2) . . . . ?
C66 C57 C58 C59 -5(3) . . . . ?
C134 C135 C105 C137 -179.0(14) . . . . ?
C134 C135 C123 C138 178.1(15) . . . . ?
C134 C135 C123 C124 -2(3) . . . . ?
C69 C68 C74 C73 1(3) . . . . ?
C69 C68 C74 C75 -175.9(17) . . . . ?
C4G C117 C116 C115 3(3) . . . . ?
C4G C112 C113 C114 1(3) . . . . ?
C4G C121 C122 O15 1(3) . . . . ?
C28 C32 C25 C36 -178.0(16) . . . . ?
C113 C112 C4G C117 2(3) . . . . ?
C113 C112 C4G C121 -178.0(16) . . . . ?
C113 C114 C115 C116 -2(4) . . . . ?
C55 C54 C53 C52 -8(4) . . . . ?
C53 C52 C51 C50 1(3) . . . . ?
C53 C54 C55 C49 4(3) . . . . ?
C115 C114 C113 C112 -1(4) . . . . ?
